data_7103598
loop_
_publ_author_name
'Ali, Shoaib'
'Baskar, Viswanathan'
'Muryn, Christopher A'
'Winpenny, Richard E P'

_publ_section_title
;
 Mixed antimonate-phosphonate ligands as polydentate bridging oxygen
 donors.
;
_journal_issue 47
_journal_name_full 'Chemical communications (Cambridge, England)'
_journal_page_first 6375
_journal_page_last 6377
_journal_paper_doi 10.1039/b815270e
_journal_year 2008
_chemical_formula_sum 'C77 H66 Cl14 O26 P8 Sb4'
_chemical_formula_weight 2638.36
_chemical_name_systematic
;
?
;
_space_group_IT_number 2
_symmetry_cell_setting triclinic
_symmetry_space_group_name_Hall '-P 1'
_symmetry_space_group_name_H-M 'P -1'
_atom_sites_solution_hydrogens geom
_atom_sites_solution_primary direct
_atom_sites_solution_secondary difmap
_audit_creation_method SHELXL-97
_cell_angle_alpha 75.215(5)
_cell_angle_beta 88.085(5)
_cell_angle_gamma 72.951(6)
_cell_formula_units_Z 2
_cell_length_a 13.7395(10)
_cell_length_b 15.1579(11)
_cell_length_c 25.9751(13)
_cell_measurement_reflns_used 10993
_cell_measurement_temperature 100(2)
_cell_measurement_theta_max 23.7511
_cell_measurement_theta_min 2.6087
_cell_volume 4995.6(6)
_computing_cell_refinement
;
CrysAlis RED, Oxford Diffraction Ltd.,
Version 1.171.32.4 (release 27-04-2006 CrysAlis171 .NET)
(compiled Apr 27 2007,17:53:11)
;
_computing_data_collection
;
CrysAlis CCD, Oxford Diffraction Ltd.,
Version 1.171.32.4 (release 27-04-2006 CrysAlis171 .NET)
(compiled Apr 27 2007,17:53:11)
;
_computing_data_reduction
;
CrysAlis RED, Oxford Diffraction Ltd.,
Version 1.171.32.4 (release 27-04-2006 CrysAlis171 .NET)
(compiled Apr 27 2007,17:53:11)
;
_computing_molecular_graphics 'SHELXL-97 (Sheldrick, 1997)'
_computing_publication_material 'SHELXL-97 (Sheldrick, 1997)'
_computing_structure_refinement 'SHELXL-97 (Sheldrick, 1997)'
_computing_structure_solution 'SHELXS-97 (Sheldrick, 1990)'
_diffrn_ambient_temperature 100(2)
_diffrn_detector_area_resol_mean 8.3367
_diffrn_measured_fraction_theta_full 0.981
_diffrn_measured_fraction_theta_max 0.981
_diffrn_measurement_device_type 'Oxford Diffraction XCalibur 2'
_diffrn_measurement_method 'phi and omega'
_diffrn_radiation_monochromator graphite
_diffrn_radiation_source 'fine-focus sealed tube'
_diffrn_radiation_type MoK\a
_diffrn_radiation_wavelength 0.71073
_diffrn_reflns_av_R_equivalents 0.0787
_diffrn_reflns_av_sigmaI/netI 0.1094
_diffrn_reflns_limit_h_max 13
_diffrn_reflns_limit_h_min -13
_diffrn_reflns_limit_k_max 15
_diffrn_reflns_limit_k_min -14
_diffrn_reflns_limit_l_max 25
_diffrn_reflns_limit_l_min -25
_diffrn_reflns_number 28051
_diffrn_reflns_theta_full 20.82
_diffrn_reflns_theta_max 20.82
_diffrn_reflns_theta_min 3.73
_exptl_absorpt_coefficient_mu 1.642
_exptl_absorpt_correction_T_max 0.8530
_exptl_absorpt_correction_T_min 0.6842
_exptl_absorpt_correction_type multi-scan
_exptl_absorpt_process_details
;
CrysAlis RED, Oxford Diffraction Ltd.,
Version 1.171.32.24 (release 21-04-2008 CrysAlis171 .NET)
(compiled Apr 21 2008,18:23:10)
Empirical absorption correction using spherical harmonics,
implemented in SCALE3 ABSPACK scaling algorithm.
;
_exptl_crystal_colour colorless
_exptl_crystal_density_diffrn 1.754
_exptl_crystal_density_method 'not measured'
_exptl_crystal_description block
_exptl_crystal_F_000 2596
_exptl_crystal_size_max 0.25
_exptl_crystal_size_mid 0.15
_exptl_crystal_size_min 0.10
_refine_diff_density_max 2.991
_refine_diff_density_min -1.399
_refine_diff_density_rms 0.223
_refine_ls_extinction_method none
_refine_ls_goodness_of_fit_ref 0.999
_refine_ls_hydrogen_treatment constr
_refine_ls_matrix_type full
_refine_ls_number_parameters 968
_refine_ls_number_reflns 10266
_refine_ls_number_restraints 739
_refine_ls_restrained_S_all 0.967
_refine_ls_R_factor_all 0.1120
_refine_ls_R_factor_gt 0.0797
_refine_ls_shift/su_max 0.001
_refine_ls_shift/su_mean 0.000
_refine_ls_structure_factor_coef Fsqd
_refine_ls_weighting_details 'calc w=1/[\s^2^(Fo^2^)+(0.1476P)^2^+0.0000P] where P=(Fo^2^+2Fc^2^)/3'
_refine_ls_weighting_scheme calc
_refine_ls_wR_factor_gt 0.2102
_refine_ls_wR_factor_ref 0.2234
_reflns_number_gt 6590
_reflns_number_total 10266
_reflns_threshold_expression >2sigma(I)
_cod_data_source_file b815270e.txt
_cod_data_source_block testnew
_cod_original_sg_symbol_H-M P-1
_cod_database_code 7103598

loop_
_symmetry_equiv_pos_as_xyz
'x, y, z'
'-x, -y, -z'

loop_
_atom_site_label
_atom_site_type_symbol
_atom_site_fract_x
_atom_site_fract_y
_atom_site_fract_z
_atom_site_U_iso_or_equiv
_atom_site_adp_type
_atom_site_occupancy
_atom_site_symmetry_multiplicity
_atom_site_calc_flag
_atom_site_refinement_flags
_atom_site_disorder_assembly
_atom_site_disorder_group
Sb1 Sb 0.37929(7) 0.51555(7) 0.29581(3) 0.0259(3) Uani 1 1 d . . .
Sb2 Sb 0.55025(7) 0.56227(7) 0.19393(3) 0.0255(3) Uani 1 1 d . . .
Sb3 Sb 0.58859(7) 0.18122(7) 0.24675(4) 0.0272(3) Uani 1 1 d . . .
Sb4 Sb 0.74277(7) 0.22624(7) 0.33836(4) 0.0273(3) Uani 1 1 d . . .
O3 O 0.4698(9) 0.2793(9) 0.4003(5) 0.032(2) Uani 0.751(3) 1 d PDU A 1
O4 O 0.6390(14) 0.3094(11) 0.3765(7) 0.028(2) Uani 0.751(3) 1 d PDU A 1
O5 O 0.4781(11) 0.4419(12) 0.3560(5) 0.028(2) Uani 0.751(3) 1 d PDU A 1
P1 P 0.5313(4) 0.3475(4) 0.39372(18) 0.0265(12) Uani 0.751(3) 1 d PDU A 1
C1 C 0.5541(12) 0.3688(13) 0.4560(4) 0.044(3) Uiso 0.751(3) 1 d PGDU A 1
C2 C 0.5076(11) 0.3283(11) 0.5003(6) 0.048(3) Uiso 0.751(3) 1 d PGDU A 1
H2 H 0.4633 0.2924 0.4968 0.057 Uiso 0.751(3) 1 calc PR A 1
C3 C 0.5261(11) 0.3405(11) 0.5500(4) 0.051(4) Uiso 0.751(3) 1 d PGDU A 1
H3 H 0.4944 0.3129 0.5803 0.061 Uiso 0.751(3) 1 calc PR A 1
C4 C 0.5911(12) 0.3931(12) 0.5552(4) 0.051(4) Uiso 0.751(3) 1 d PGDU A 1
H4 H 0.6037 0.4014 0.5892 0.061 Uiso 0.751(3) 1 calc PR A 1
C5 C 0.6375(11) 0.4335(12) 0.5109(6) 0.052(4) Uiso 0.751(3) 1 d PGDU A 1
H5 H 0.6819 0.4695 0.5144 0.062 Uiso 0.751(3) 1 calc PR A 1
C6 C 0.6191(12) 0.4214(12) 0.4612(5) 0.048(3) Uiso 0.751(3) 1 d PGDU A 1
H6 H 0.6508 0.4490 0.4309 0.058 Uiso 0.751(3) 1 calc PR A 1
O6 O 0.7768(15) 0.3424(15) 0.2936(6) 0.0305(19) Uani 0.751(3) 1 d PU A 1
O7 O 0.6871(12) 0.4974(13) 0.2309(8) 0.030(2) Uani 0.751(3) 1 d PU A 1
O8 O 0.7132(9) 0.4863(9) 0.3286(5) 0.032(3) Uani 0.751(3) 1 d PU A 1
P2 P 0.7561(4) 0.4487(4) 0.2813(2) 0.0308(12) Uani 0.751(3) 1 d PU A 1
C7 C 0.8743(11) 0.4716(14) 0.2628(7) 0.066(4) Uiso 0.751(3) 1 d PGU A 1
C8 C 0.9227(13) 0.5019(13) 0.2982(5) 0.071(4) Uiso 0.751(3) 1 d PGU A 1
H8 H 0.8942 0.5069 0.3316 0.085 Uiso 0.751(3) 1 calc PR A 1
C9 C 1.0126(14) 0.5249(13) 0.2848(6) 0.073(4) Uiso 0.751(3) 1 d PGU A 1
H9 H 1.0457 0.5456 0.3090 0.087 Uiso 0.751(3) 1 calc PR A 1
C10 C 1.0542(11) 0.5176(15) 0.2360(7) 0.071(4) Uiso 0.751(3) 1 d PGU A 1
H10 H 1.1157 0.5333 0.2269 0.085 Uiso 0.751(3) 1 calc PR A 1
C11 C 1.0059(13) 0.4873(15) 0.2006(6) 0.071(4) Uiso 0.751(3) 1 d PGU A 1
H11 H 1.0343 0.4823 0.1673 0.085 Uiso 0.751(3) 1 calc PR A 1
C12 C 0.9159(13) 0.4643(14) 0.2140(7) 0.068(4) Uiso 0.751(3) 1 d PGU A 1
H12 H 0.8829 0.4436 0.1898 0.082 Uiso 0.751(3) 1 calc PR A 1
O9 O 0.5776(12) 0.2894(11) 0.1828(6) 0.0275(19) Uani 0.751(3) 1 d PU A 1
O10 O 0.5632(16) 0.4652(13) 0.1533(8) 0.0262(19) Uani 0.751(3) 1 d PU A 1
O11 O 0.7348(9) 0.3504(9) 0.1611(4) 0.030(2) Uani 0.751(3) 1 d PU A 1
P3 P 0.6238(4) 0.3654(4) 0.14843(18) 0.0266(11) Uani 0.751(3) 1 d PU A 1
C13 C 0.6026(16) 0.3666(18) 0.0809(9) 0.044(3) Uiso 0.751(3) 1 d PU A 1
C14 C 0.5056(17) 0.3798(18) 0.0624(9) 0.047(3) Uiso 0.751(3) 1 d PU A 1
H14 H 0.4495 0.3951 0.0842 0.057 Uiso 0.751(3) 1 calc PR A 1
C15 C 0.4886(18) 0.3699(17) 0.0082(9) 0.051(3) Uiso 0.751(3) 1 d PU A 1
H15 H 0.4238 0.3742 -0.0057 0.061 Uiso 0.751(3) 1 calc PR A 1
C16 C 0.5790(18) 0.3535(16) -0.0207(9) 0.049(4) Uiso 0.751(3) 1 d PU A 1
H16 H 0.5713 0.3525 -0.0568 0.058 Uiso 0.751(3) 1 calc PR A 1
C17 C 0.6685(18) 0.3402(16) -0.0035(9) 0.051(4) Uiso 0.751(3) 1 d PU A 1
H17 H 0.7244 0.3270 -0.0258 0.061 Uiso 0.751(3) 1 calc PR A 1
C18 C 0.6846(18) 0.3448(16) 0.0489(9) 0.049(3) Uiso 0.751(3) 1 d PU A 1
H18 H 0.7519 0.3331 0.0624 0.059 Uiso 0.751(3) 1 calc PR A 1
O12 O 0.4526(13) 0.2514(14) 0.2661(7) 0.029(2) Uani 0.751(3) 1 d PU A 1
O13 O 0.3443(17) 0.3987(11) 0.2870(9) 0.0294(18) Uani 0.751(3) 1 d PU A 1
O14 O 0.3346(9) 0.3669(10) 0.1961(5) 0.036(3) Uani 0.751(3) 1 d PU A 1
P4 P 0.3525(4) 0.3244(4) 0.2563(2) 0.0288(12) Uani 0.751(3) 1 d PU A 1
C19 C 0.2578(16) 0.2683(19) 0.2784(13) 0.032(8) Uiso 0.751(3) 1 d P A 1
C20 C 0.189(3) 0.2659(19) 0.2472(10) 0.052(8) Uiso 0.751(3) 1 d P A 1
H20 H 0.1903 0.2917 0.2099 0.062 Uiso 0.751(3) 1 calc PR A 1
C21 C 0.110(3) 0.224(2) 0.2689(13) 0.074(9) Uiso 0.751(3) 1 d P A 1
H21 H 0.0568 0.2250 0.2457 0.089 Uiso 0.751(3) 1 calc PR A 1
C22 C 0.1093(19) 0.1840(19) 0.3196(10) 0.060(7) Uiso 0.751(3) 1 d P A 1
H22 H 0.0576 0.1553 0.3330 0.072 Uiso 0.751(3) 1 calc PR A 1
C23 C 0.180(2) 0.184(2) 0.3523(13) 0.091(10) Uiso 0.751(3) 1 d P A 1
H23 H 0.1798 0.1537 0.3892 0.109 Uiso 0.751(3) 1 calc PR A 1
C24 C 0.257(2) 0.2261(17) 0.3342(10) 0.059(7) Uiso 0.751(3) 1 d P A 1
H24 H 0.3065 0.2271 0.3584 0.070 Uiso 0.751(3) 1 calc PR A 1
O3A O 0.644(2) 0.471(2) 0.3590(12) 0.028(3) Uani 0.249(3) 1 d PDU A 2
O4A O 0.472(2) 0.439(4) 0.3658(16) 0.027(2) Uani 0.249(3) 1 d PDU A 2
O5A O 0.633(4) 0.309(2) 0.3689(19) 0.027(2) Uani 0.249(3) 1 d PDU A 2
P1A P 0.5844(11) 0.4030(11) 0.3829(5) 0.0273(18) Uani 0.249(3) 1 d PDU A 2
C1A C 0.579(4) 0.387(4) 0.4531(8) 0.046(4) Uiso 0.249(3) 1 d PDU A 2
C2A C 0.523(4) 0.330(4) 0.4819(12) 0.047(4) Uiso 0.249(3) 1 d PDU A 2
H2A H 0.4726 0.3152 0.4641 0.056 Uiso 0.249(3) 1 calc PR A 2
C3A C 0.540(4) 0.294(4) 0.5369(13) 0.050(4) Uiso 0.249(3) 1 d PDU A 2
H3A H 0.5214 0.2392 0.5556 0.060 Uiso 0.249(3) 1 calc PR A 2
C4A C 0.585(4) 0.342(4) 0.5632(12) 0.049(4) Uiso 0.249(3) 1 d PDU A 2
H4A H 0.5801 0.3331 0.6007 0.059 Uiso 0.249(3) 1 calc PR A 2
C5A C 0.636(5) 0.404(4) 0.5348(14) 0.049(4) Uiso 0.249(3) 1 d PDU A 2
H5A H 0.6645 0.4393 0.5525 0.059 Uiso 0.249(3) 1 calc PR A 2
C6A C 0.646(4) 0.414(5) 0.4800(13) 0.049(4) Uiso 0.249(3) 1 d PDU A 2
H6A H 0.6977 0.4387 0.4617 0.059 Uiso 0.249(3) 1 calc PR A 2
O6A O 0.681(3) 0.486(3) 0.233(2) 0.030(2) Uani 0.249(3) 1 d PDU A 2
O7A O 0.791(4) 0.334(4) 0.2958(14) 0.031(2) Uani 0.249(3) 1 d PDU A 2
O8A O 0.796(2) 0.364(2) 0.1973(10) 0.028(4) Uani 0.249(3) 1 d PDU A 2
P2A P 0.7804(11) 0.4097(11) 0.2434(6) 0.0301(18) Uani 0.249(3) 1 d PDU A 2
C7A C 0.881(3) 0.457(4) 0.252(2) 0.067(4) Uiso 0.249(3) 1 d PDU A 2
C8A C 0.870(4) 0.518(5) 0.285(2) 0.069(4) Uiso 0.249(3) 1 d PDU A 2
H8A H 0.8089 0.5337 0.3028 0.083 Uiso 0.249(3) 1 calc PR A 2
C9A C 0.948(4) 0.556(5) 0.291(3) 0.072(4) Uiso 0.249(3) 1 d PDU A 2
H9A H 0.9434 0.5924 0.3170 0.086 Uiso 0.249(3) 1 calc PR A 2
C10A C 1.032(4) 0.541(5) 0.260(3) 0.071(4) Uiso 0.249(3) 1 d PDU A 2
H10A H 1.0859 0.5672 0.2642 0.085 Uiso 0.249(3) 1 calc PR A 2
C11A C 1.038(4) 0.489(6) 0.223(3) 0.070(4) Uiso 0.249(3) 1 d PDU A 2
H11A H 1.0962 0.4790 0.2017 0.084 Uiso 0.249(3) 1 calc PR A 2
C12A C 0.960(4) 0.451(5) 0.216(2) 0.069(4) Uiso 0.249(3) 1 d PDU A 2
H12A H 0.9600 0.4222 0.1882 0.082 Uiso 0.249(3) 1 calc PR A 2
O9A O 0.555(4) 0.460(3) 0.159(2) 0.026(2) Uani 0.249(3) 1 d PDU A 2
O10A O 0.596(3) 0.280(3) 0.1776(16) 0.027(2) Uani 0.249(3) 1 d PDU A 2
O11A O 0.4205(16) 0.389(3) 0.1500(12) 0.032(4) Uani 0.249(3) 1 d PDU A 2
P3A P 0.5338(11) 0.3768(11) 0.1451(5) 0.0260(17) Uani 0.249(3) 1 d PDU A 2
C13A C 0.571(2) 0.374(4) 0.0794(9) 0.046(4) Uiso 0.249(3) 1 d PGDU A 2
C14A C 0.667(2) 0.380(4) 0.0641(11) 0.048(4) Uiso 0.249(3) 1 d PGDU A 2
H14A H 0.7155 0.3784 0.0899 0.058 Uiso 0.249(3) 1 calc PR A 2
C15A C 0.693(3) 0.388(3) 0.0113(12) 0.051(4) Uiso 0.249(3) 1 d PGDU A 2
H15A H 0.7585 0.3922 0.0009 0.061 Uiso 0.249(3) 1 calc PR A 2
C16A C 0.622(3) 0.390(3) -0.0264(9) 0.050(4) Uiso 0.249(3) 1 d PGDU A 2
H16A H 0.6396 0.3954 -0.0626 0.060 Uiso 0.249(3) 1 calc PR A 2
C17A C 0.526(3) 0.384(4) -0.0112(11) 0.050(4) Uiso 0.249(3) 1 d PGDU A 2
H17A H 0.4777 0.3849 -0.0369 0.060 Uiso 0.249(3) 1 calc PR A 2
C18A C 0.500(2) 0.375(4) 0.0417(12) 0.049(4) Uiso 0.249(3) 1 d PGDU A 2
H18A H 0.4346 0.3712 0.0521 0.059 Uiso 0.249(3) 1 calc PR A 2
O12A O 0.352(5) 0.4019(19) 0.286(3) 0.030(2) Uani 0.249(3) 1 d PDU A 2
O13A O 0.443(3) 0.239(4) 0.2700(18) 0.029(2) Uani 0.249(3) 1 d PDU A 2
O14A O 0.403(2) 0.260(3) 0.3607(9) 0.031(4) Uani 0.249(3) 1 d PDU A 2
P4A P 0.3681(11) 0.2965(11) 0.3024(6) 0.0302(18) Uani 0.249(3) 1 d PDU A 2
C19A C 0.255(2) 0.268(4) 0.2931(14) 0.01(2) Uiso 0.249(3) 1 d PGD A 2
C20A C 0.222(3) 0.268(5) 0.2431(14) 0.14(8) Uiso 0.249(3) 1 d PGD A 2
H20A H 0.2622 0.2812 0.2131 0.168 Uiso 0.249(3) 1 calc PR A 2
C21A C 0.132(3) 0.247(4) 0.2370(18) 0.05(2) Uiso 0.249(3) 1 d PGD A 2
H21A H 0.1102 0.2460 0.2028 0.054 Uiso 0.249(3) 1 calc PR A 2
C22A C 0.074(3) 0.227(4) 0.281(2) 0.07(4) Uiso 0.249(3) 1 d PGD A 2
H22A H 0.0125 0.2123 0.2767 0.085 Uiso 0.249(3) 1 calc PR A 2
C23A C 0.106(3) 0.227(4) 0.3309(18) 0.07(3) Uiso 0.249(3) 1 d PGD A 2
H23A H 0.0668 0.2137 0.3608 0.086 Uiso 0.249(3) 1 calc PR A 2
C24A C 0.197(3) 0.248(4) 0.3370(13) 0.10(4) Uiso 0.249(3) 1 d PGD A 2
H24A H 0.2187 0.2489 0.3711 0.121 Uiso 0.249(3) 1 calc PR A 2
P5 P 0.3058(3) 0.6136(3) 0.17060(15) 0.0297(11) Uani 1 1 d . . .
P6 P 0.4980(3) 0.6776(3) 0.28777(15) 0.0305(11) Uani 1 1 d . . .
P7 P 0.6165(3) 0.0684(3) 0.37300(15) 0.0319(11) Uani 1 1 d . . .
P8 P 0.8372(3) 0.1238(3) 0.24375(15) 0.0344(11) Uani 1 1 d . . .
O1 O 0.4928(7) 0.4897(7) 0.2504(3) 0.031(3) Uani 1 1 d . A .
O2 O 0.6374(7) 0.2545(7) 0.2844(3) 0.030(3) Uani 1 1 d . A .
O15 O 0.2938(8) 0.5320(8) 0.1511(4) 0.046(3) Uani 1 1 d . A .
O16 O 0.4090(7) 0.6301(7) 0.1594(3) 0.032(3) Uani 1 1 d . A .
O17 O 0.2857(7) 0.5995(7) 0.2310(3) 0.037(3) Uani 1 1 d . A .
O18 O 0.5316(7) 0.6676(7) 0.2316(3) 0.031(3) Uani 1 1 d . A .
O19 O 0.5856(7) 0.6370(7) 0.3275(4) 0.040(3) Uani 1 1 d . A .
O20 O 0.4099(7) 0.6346(7) 0.3023(3) 0.030(3) Uani 1 1 d . A .
O21 O 0.5999(7) 0.0755(7) 0.3133(4) 0.034(3) Uani 1 1 d . A .
O22 O 0.5210(7) 0.1156(7) 0.3985(4) 0.043(3) Uani 1 1 d . A .
O23 O 0.7042(7) 0.1074(7) 0.3799(3) 0.036(3) Uani 1 1 d . A .
O24 O 0.7342(7) 0.1120(7) 0.2328(4) 0.038(3) Uani 1 1 d . A .
O25 O 0.8420(6) 0.1420(7) 0.2992(3) 0.030(3) Uani 1 1 d . A .
O26 O 0.8609(8) 0.2020(8) 0.1999(4) 0.048(3) Uani 1 1 d . A .
C25 C 0.2141(11) 0.7191(11) 0.1322(6) 0.032(4) Uiso 1 1 d . A .
C26 C 0.2385(13) 0.8021(13) 0.1155(7) 0.053(5) Uiso 1 1 d . . .
H26 H 0.3033 0.8047 0.1253 0.063 Uiso 1 1 calc R A .
C27 C 0.1691(13) 0.8836(14) 0.0840(7) 0.059(5) Uiso 1 1 d . A .
H27 H 0.1880 0.9406 0.0716 0.071 Uiso 1 1 calc R . .
C28 C 0.0735(15) 0.8821(15) 0.0708(7) 0.067(6) Uiso 1 1 d . . .
H28 H 0.0254 0.9380 0.0503 0.081 Uiso 1 1 calc R A .
C29 C 0.0500(15) 0.8004(14) 0.0875(7) 0.064(6) Uiso 1 1 d . A .
H29 H -0.0151 0.7983 0.0777 0.077 Uiso 1 1 calc R . .
C30 C 0.1213(12) 0.7138(13) 0.1205(6) 0.051(5) Uiso 1 1 d . . .
H30 H 0.1031 0.6565 0.1331 0.062 Uiso 1 1 calc R A .
C31 C 0.4441(11) 0.8010(11) 0.2837(6) 0.032(4) Uiso 1 1 d . A .
C32 C 0.4819(12) 0.8427(12) 0.3180(6) 0.043(4) Uiso 1 1 d . . .
H32 H 0.5387 0.8070 0.3420 0.052 Uiso 1 1 calc R A .
C33 C 0.4326(13) 0.9394(13) 0.3156(7) 0.058(5) Uiso 1 1 d . A .
H33 H 0.4570 0.9691 0.3384 0.070 Uiso 1 1 calc R . .
C34 C 0.3513(14) 0.9912(15) 0.2818(7) 0.068(6) Uiso 1 1 d . . .
H34 H 0.3212 1.0569 0.2802 0.081 Uiso 1 1 calc R A .
C35 C 0.3116(16) 0.9484(16) 0.2493(8) 0.078(6) Uiso 1 1 d . A .
H35 H 0.2527 0.9830 0.2266 0.094 Uiso 1 1 calc R . .
C36 C 0.3597(13) 0.8564(13) 0.2513(7) 0.057(5) Uiso 1 1 d . . .
H36 H 0.3335 0.8276 0.2287 0.069 Uiso 1 1 calc R A .
C37 C 0.6544(10) -0.0552(10) 0.4053(5) 0.028(4) Uiso 1 1 d . A .
C38 C 0.6326(12) -0.0860(13) 0.4565(7) 0.049(5) Uiso 1 1 d . . .
H38 H 0.5964 -0.0407 0.4750 0.059 Uiso 1 1 calc R A .
C39 C 0.6618(13) -0.1830(13) 0.4831(7) 0.057(5) Uiso 1 1 d . A .
H39 H 0.6467 -0.2030 0.5194 0.069 Uiso 1 1 calc R . .
C40 C 0.7114(14) -0.2478(15) 0.4570(8) 0.070(6) Uiso 1 1 d . . .
H40 H 0.7315 -0.3138 0.4750 0.084 Uiso 1 1 calc R A .
C41 C 0.7327(13) -0.2202(14) 0.4061(7) 0.060(5) Uiso 1 1 d . A .
H41 H 0.7664 -0.2660 0.3874 0.072 Uiso 1 1 calc R . .
C42 C 0.7047(13) -0.1230(13) 0.3807(7) 0.057(5) Uiso 1 1 d . . .
H42 H 0.7216 -0.1035 0.3447 0.068 Uiso 1 1 calc R A .
C43 C 0.9298(12) 0.0159(12) 0.2459(7) 0.021(15) Uiso 0.596(17) 1 d PGD A 1
C44 C 0.9183(11) -0.0368(14) 0.2111(6) 0.051(9) Uiso 0.596(17) 1 d PGD A 1
H44 H 0.8584 -0.0163 0.1887 0.061 Uiso 0.596(17) 1 calc PR A 1
C45 C 0.9946(14) -0.1194(13) 0.2090(7) 0.069(11) Uiso 0.596(17) 1 d PGD A 1
H45 H 0.9868 -0.1554 0.1851 0.083 Uiso 0.596(17) 1 calc PR A 1
C46 C 1.0823(13) -0.1494(11) 0.2417(7) 0.038(8) Uiso 0.596(17) 1 d PGD A 1
H46 H 1.1345 -0.2059 0.2402 0.045 Uiso 0.596(17) 1 calc PR A 1
C47 C 1.0938(11) -0.0968(13) 0.2765(7) 0.051(9) Uiso 0.596(17) 1 d PGD A 1
H47 H 1.1537 -0.1173 0.2989 0.061 Uiso 0.596(17) 1 calc PR A 1
C48 C 1.0175(14) -0.0141(12) 0.2786(6) 0.040(8) Uiso 0.596(17) 1 d PGD A 1
H48 H 1.0253 0.0218 0.3025 0.049 Uiso 0.596(17) 1 calc PR A 1
C43A C 0.920(4) 0.006(3) 0.2468(18) 0.07(4) Uiso 0.404(17) 1 d PD A 2
C44A C 0.911(4) -0.073(3) 0.2854(18) 0.11(2) Uiso 0.404(17) 1 d PD A 2
H44A H 0.8634 -0.0640 0.3122 0.127 Uiso 0.404(17) 1 calc PR A 2
C45A C 0.971(4) -0.165(3) 0.286(2) 0.14(3) Uiso 0.404(17) 1 d PD A 2
H45A H 0.9593 -0.2184 0.3103 0.163 Uiso 0.404(17) 1 calc PR A 2
C46A C 1.050(3) -0.177(2) 0.2506(14) 0.039(12) Uiso 0.404(17) 1 d PD A 2
H46A H 1.0971 -0.2377 0.2536 0.047 Uiso 0.404(17) 1 calc PR A 2
C47A C 1.057(3) -0.098(2) 0.2110(15) 0.069(15) Uiso 0.404(17) 1 d PD A 2
H47A H 1.1109 -0.1056 0.1868 0.082 Uiso 0.404(17) 1 calc PR A 2
C48A C 0.987(3) -0.009(2) 0.2067(14) 0.051(13) Uiso 0.404(17) 1 d PD A 2
H48A H 0.9847 0.0414 0.1760 0.061 Uiso 0.404(17) 1 calc PR A 2
C49 C 0.2548(10) 0.5401(11) 0.3480(5) 0.028(4) Uiso 1 1 d . A .
C50 C 0.2039(12) 0.6325(13) 0.3459(7) 0.051(5) Uiso 1 1 d . . .
H50 H 0.2255 0.6827 0.3234 0.061 Uiso 1 1 calc R A .
C51 C 0.1192(14) 0.6533(15) 0.3774(7) 0.063(5) Uiso 1 1 d . A .
H51 H 0.0832 0.7170 0.3777 0.076 Uiso 1 1 calc R . .
C52 C 0.0916(13) 0.5780(13) 0.4072(7) 0.051(5) Uiso 1 1 d . . .
C53 C 0.1461(13) 0.4844(14) 0.4114(7) 0.061(5) Uiso 1 1 d . A .
H53 H 0.1275 0.4337 0.4353 0.073 Uiso 1 1 calc R . .
C54 C 0.2336(12) 0.4653(12) 0.3779(6) 0.042(4) Uiso 1 1 d . . .
H54 H 0.2727 0.4022 0.3780 0.051 Uiso 1 1 calc R A .
C55 C 0.6172(10) 0.6379(10) 0.1307(5) 0.025(4) Uiso 1 1 d . A .
C56 C 0.7060(11) 0.5914(12) 0.1123(6) 0.043(4) Uiso 1 1 d . . .
H56 H 0.7365 0.5251 0.1273 0.051 Uiso 1 1 calc R A .
C57 C 0.7529(13) 0.6423(12) 0.0705(6) 0.049(5) Uiso 1 1 d . A .
H57 H 0.8128 0.6105 0.0555 0.059 Uiso 1 1 calc R . .
C58 C 0.7095(12) 0.7386(13) 0.0523(6) 0.045(5) Uiso 1 1 d . . .
C59 C 0.6227(12) 0.7867(13) 0.0707(6) 0.043(4) Uiso 1 1 d . A .
H59 H 0.5939 0.8535 0.0562 0.052 Uiso 1 1 calc R . .
C60 C 0.5759(11) 0.7365(11) 0.1117(5) 0.031(4) Uiso 1 1 d . . .
H60 H 0.5164 0.7693 0.1265 0.037 Uiso 1 1 calc R A .
C61 C 0.5296(10) 0.1098(11) 0.2014(5) 0.028(4) Uiso 1 1 d . A .
C62 C 0.4468(11) 0.1635(11) 0.1665(6) 0.033(4) Uiso 1 1 d . . .
H62 H 0.4178 0.2295 0.1642 0.040 Uiso 1 1 calc R A .
C63 C 0.4070(11) 0.1207(11) 0.1352(6) 0.038(4) Uiso 1 1 d . A .
H63 H 0.3516 0.1568 0.1104 0.045 Uiso 1 1 calc R . .
C64 C 0.4503(12) 0.0219(12) 0.1407(6) 0.043(4) Uiso 1 1 d . . .
C65 C 0.5319(12) -0.0326(13) 0.1752(6) 0.047(5) Uiso 1 1 d . A .
H65 H 0.5608 -0.0987 0.1776 0.056 Uiso 1 1 calc R . .
C66 C 0.5705(11) 0.0126(11) 0.2066(6) 0.037(4) Uiso 1 1 d . . .
H66 H 0.6253 -0.0235 0.2317 0.044 Uiso 1 1 calc R A .
Cl1 Cl 0.3978(4) -0.0317(4) 0.10117(19) 0.0660(14) Uani 1 1 d . A .
C67 C 0.8574(5) 0.2035(8) 0.3980(3) 0.043(4) Uiso 1 1 d G A .
C68 C 0.8647(6) 0.2753(6) 0.4205(3) 0.052(5) Uiso 1 1 d G . .
H68 H 0.8175 0.3373 0.4096 0.063 Uiso 1 1 calc R A .
C69 C 0.9410(5) 0.2565(4) 0.4590(3) 0.065(6) Uiso 1 1 d G A .
H69 H 0.9460 0.3057 0.4744 0.078 Uiso 1 1 calc R . .
C70 C 1.0101(3) 0.1659(4) 0.47502(18) 0.055(5) Uiso 1 1 d G . .
C71 C 1.0029(6) 0.0940(5) 0.4525(3) 0.061(5) Uiso 1 1 d G A .
H71 H 1.0501 0.0321 0.4634 0.074 Uiso 1 1 calc R . .
C72 C 0.9265(7) 0.1128(7) 0.4140(3) 0.046(5) Uiso 1 1 d G . .
H72 H 0.9216 0.0637 0.3986 0.055 Uiso 1 1 calc R A .
Cl4 Cl 1.0933(4) 0.1478(5) 0.5233(2) 0.110(2) Uani 1 1 d G A .
Cl2 Cl -0.0151(4) 0.6019(5) 0.4461(2) 0.103(2) Uani 1 1 d . A .
Cl3 Cl 0.7715(4) 0.8026(4) 0.00304(19) 0.0793(17) Uani 1 1 d . A .
Cl10 Cl 0.6131(7) 0.0718(7) 0.0244(3) 0.140(3) Uani 1 1 d D . .
C100 C 0.6733(14) 0.1054(17) 0.0675(9) 0.104(8) Uiso 1 1 d D . .
H10B H 0.6570 0.1758 0.0563 0.125 Uiso 1 1 calc R . .
H10C H 0.6444 0.0888 0.1028 0.125 Uiso 1 1 calc R . .
Cl11 Cl 0.7951(7) 0.0617(11) 0.0749(4) 0.251(7) Uani 1 1 d D . .
Cl12 Cl 0.7509(7) 0.7620(6) 0.2619(3) 0.150(3) Uani 1 1 d D . .
C101 C 0.787(2) 0.7384(15) 0.2036(8) 0.116(9) Uiso 1 1 d D . .
H10D H 0.8544 0.6894 0.2099 0.140 Uiso 1 1 calc R . .
H10E H 0.7384 0.7092 0.1924 0.140 Uiso 1 1 calc R . .
Cl13 Cl 0.7959(6) 0.8242(9) 0.1543(3) 0.174(4) Uani 1 1 d D . .
Cl14 Cl 1.1633(8) -0.1143(8) 0.4069(5) 0.184(4) Uani 1 1 d D . .
C102 C 1.258(3) -0.146(2) 0.4516(14) 0.213(18) Uiso 1 1 d D . .
H10F H 1.2366 -0.1814 0.4853 0.256 Uiso 1 1 calc R . .
H10G H 1.3163 -0.1915 0.4397 0.256 Uiso 1 1 calc R . .
Cl15 Cl 1.2990(11) -0.0675(10) 0.4649(6) 0.281(8) Uani 1 1 d D . .
Cl16 Cl 0.2026(10) 0.3791(9) 0.0770(4) 0.216(5) Uani 1 1 d D . .
C103 C 0.188(2) 0.4944(18) 0.0521(17) 0.223(19) Uiso 1 1 d D . .
H10H H 0.2132 0.5191 0.0791 0.268 Uiso 1 1 calc R . .
H10I H 0.2303 0.5026 0.0207 0.268 Uiso 1 1 calc R . .
Cl17 Cl 0.0729(12) 0.5567(11) 0.0347(8) 0.328(10) Uani 1 1 d D . .
Cl18 Cl 1.1314(7) 0.1373(8) 0.1309(4) 0.193(5) Uani 1 1 d D . .
C104 C 1.018(2) 0.204(3) 0.1011(15) 0.26(2) Uiso 1 1 d D . .
H10J H 0.9649 0.2049 0.1278 0.313 Uiso 1 1 calc R . .
H10K H 1.0198 0.2710 0.0865 0.313 Uiso 1 1 calc R . .
Cl19 Cl 0.9894(9) 0.1645(10) 0.0538(4) 0.224(5) Uani 1 1 d D . .

loop_
_atom_site_aniso_label
_atom_site_aniso_U_11
_atom_site_aniso_U_22
_atom_site_aniso_U_33
_atom_site_aniso_U_23
_atom_site_aniso_U_13
_atom_site_aniso_U_12
Sb1 0.0321(6) 0.0352(7) 0.0124(6) -0.0122(5) 0.0075(4) -0.0083(5)
Sb2 0.0317(6) 0.0345(7) 0.0122(6) -0.0111(5) 0.0077(4) -0.0090(5)
Sb3 0.0326(6) 0.0354(7) 0.0156(6) -0.0133(5) 0.0082(5) -0.0082(5)
Sb4 0.0303(6) 0.0366(7) 0.0153(6) -0.0105(5) 0.0074(5) -0.0077(5)
O3 0.026(5) 0.041(5) 0.026(5) -0.010(5) 0.007(5) -0.006(4)
O4 0.028(3) 0.039(4) 0.016(4) -0.014(3) 0.007(3) -0.005(3)
O5 0.030(3) 0.039(4) 0.016(4) -0.013(3) 0.006(3) -0.003(3)
P1 0.028(2) 0.038(3) 0.015(2) -0.014(2) 0.0066(19) -0.005(2)
O6 0.033(4) 0.041(3) 0.017(3) -0.009(3) 0.008(3) -0.010(3)
O7 0.032(4) 0.043(4) 0.016(3) -0.008(3) 0.011(3) -0.013(3)
O8 0.038(6) 0.039(5) 0.019(4) -0.009(4) 0.004(4) -0.009(5)
P2 0.032(3) 0.042(3) 0.019(2) -0.008(2) 0.0057(19) -0.011(2)
O9 0.033(4) 0.035(4) 0.015(3) -0.010(3) 0.009(3) -0.011(3)
O10 0.032(3) 0.036(3) 0.012(3) -0.009(3) 0.008(3) -0.011(3)
O11 0.032(4) 0.035(6) 0.022(5) -0.007(5) 0.005(4) -0.008(4)
P3 0.032(2) 0.036(3) 0.013(2) -0.009(2) 0.008(2) -0.010(2)
O12 0.028(3) 0.040(4) 0.019(3) -0.013(3) 0.011(3) -0.008(3)
O13 0.030(4) 0.039(4) 0.019(3) -0.011(3) 0.014(3) -0.008(3)
O14 0.039(5) 0.047(6) 0.021(4) -0.013(4) 0.003(4) -0.008(5)
P4 0.030(2) 0.039(3) 0.019(2) -0.012(2) 0.010(2) -0.009(2)
O3A 0.030(6) 0.037(6) 0.017(7) -0.013(6) 0.010(7) -0.005(5)
O4A 0.029(3) 0.039(4) 0.015(4) -0.014(4) 0.006(3) -0.004(3)
O5A 0.028(4) 0.039(4) 0.015(4) -0.014(3) 0.007(3) -0.005(3)
P1A 0.028(3) 0.039(4) 0.016(3) -0.014(3) 0.006(3) -0.006(3)
O6A 0.032(4) 0.042(4) 0.017(4) -0.008(3) 0.010(3) -0.012(3)
O7A 0.033(4) 0.041(4) 0.017(3) -0.008(3) 0.008(3) -0.011(4)
O8A 0.030(7) 0.036(7) 0.017(5) -0.005(5) 0.007(6) -0.010(6)
P2A 0.032(3) 0.042(4) 0.017(3) -0.007(3) 0.008(3) -0.012(3)
O9A 0.032(4) 0.036(4) 0.012(4) -0.009(3) 0.008(4) -0.011(3)
O10A 0.032(4) 0.035(4) 0.014(4) -0.010(3) 0.008(4) -0.011(3)
O11A 0.031(4) 0.042(7) 0.023(7) -0.012(7) 0.003(6) -0.012(5)
P3A 0.031(3) 0.036(3) 0.013(3) -0.010(3) 0.008(3) -0.011(3)
O12A 0.030(4) 0.040(4) 0.019(4) -0.011(3) 0.013(4) -0.008(4)
O13A 0.029(4) 0.040(4) 0.019(3) -0.012(3) 0.011(3) -0.008(4)
O14A 0.029(7) 0.041(7) 0.020(4) -0.009(5) 0.014(6) -0.004(7)
P4A 0.030(3) 0.040(3) 0.019(3) -0.011(3) 0.013(3) -0.007(3)
P5 0.032(2) 0.037(3) 0.019(2) -0.011(2) 0.0038(19) -0.006(2)
P6 0.038(3) 0.038(3) 0.019(2) -0.016(2) 0.008(2) -0.009(2)
P7 0.034(3) 0.040(3) 0.022(2) -0.009(2) 0.0069(19) -0.011(2)
P8 0.034(3) 0.047(3) 0.019(2) -0.014(2) 0.0090(19) -0.003(2)
O1 0.033(6) 0.043(7) 0.019(5) -0.015(5) 0.010(5) -0.011(5)
O2 0.034(6) 0.030(7) 0.031(6) -0.017(5) 0.005(5) -0.008(5)
O15 0.060(7) 0.055(8) 0.027(6) -0.018(6) -0.003(5) -0.015(6)
O16 0.049(7) 0.048(7) 0.013(5) -0.018(5) 0.016(5) -0.026(6)
O17 0.031(6) 0.047(7) 0.023(6) -0.003(5) 0.014(5) -0.002(5)
O18 0.056(7) 0.034(7) 0.013(5) -0.012(5) 0.012(5) -0.023(6)
O19 0.044(7) 0.042(7) 0.032(6) -0.019(5) 0.001(5) -0.002(6)
O20 0.044(6) 0.028(6) 0.020(5) -0.014(5) 0.014(5) -0.010(5)
O21 0.042(6) 0.028(7) 0.031(6) -0.009(5) 0.002(5) -0.008(5)
O22 0.049(7) 0.048(8) 0.036(6) -0.017(6) 0.020(5) -0.017(6)
O23 0.045(7) 0.039(7) 0.023(6) -0.018(5) 0.014(5) -0.003(6)
O24 0.034(6) 0.056(8) 0.025(6) -0.030(5) 0.016(5) 0.002(6)
O25 0.021(5) 0.039(7) 0.032(6) -0.026(5) 0.011(4) -0.001(5)
O26 0.060(8) 0.047(8) 0.029(6) -0.003(6) 0.011(6) -0.010(6)
Cl1 0.083(4) 0.057(3) 0.069(3) -0.037(3) -0.016(3) -0.018(3)
Cl4 0.092(4) 0.127(6) 0.102(5) -0.027(4) -0.060(4) -0.017(4)
Cl2 0.079(4) 0.124(5) 0.078(4) -0.022(4) 0.059(3) 0.003(4)
Cl3 0.092(4) 0.083(4) 0.056(3) 0.004(3) 0.040(3) -0.038(3)
Cl10 0.191(8) 0.191(9) 0.080(5) -0.058(5) 0.021(5) -0.101(7)
Cl11 0.125(8) 0.40(2) 0.160(9) 0.004(11) -0.004(6) -0.029(10)
Cl12 0.183(8) 0.128(7) 0.112(6) -0.025(5) 0.082(6) -0.018(6)
Cl13 0.129(6) 0.295(13) 0.112(6) -0.073(7) 0.034(5) -0.069(8)
Cl14 0.171(9) 0.178(9) 0.222(11) -0.093(8) 0.030(8) -0.046(8)
Cl15 0.304(16) 0.196(12) 0.305(16) -0.148(12) -0.127(13) 0.072(11)
Cl16 0.271(13) 0.227(13) 0.167(9) -0.035(9) -0.019(9) -0.106(11)
Cl17 0.248(16) 0.248(16) 0.49(3) -0.130(17) -0.132(17) -0.026(13)
Cl18 0.157(8) 0.223(11) 0.149(8) 0.004(8) 0.043(6) -0.028(8)
Cl19 0.235(12) 0.305(16) 0.174(10) -0.081(10) 0.029(9) -0.128(12)

loop_
_atom_type_symbol
_atom_type_description
_atom_type_scat_dispersion_real
_atom_type_scat_dispersion_imag
_atom_type_scat_source
C C 0.0033 0.0016 'International Tables Vol C Tables 4.2.6.8 and 6.1.1.4'
H H 0.0000 0.0000 'International Tables Vol C Tables 4.2.6.8 and 6.1.1.4'
O O 0.0106 0.0060 'International Tables Vol C Tables 4.2.6.8 and 6.1.1.4'
P P 0.1023 0.0942 'International Tables Vol C Tables 4.2.6.8 and 6.1.1.4'
Cl Cl 0.1484 0.1585 'International Tables Vol C Tables 4.2.6.8 and 6.1.1.4'
Sb Sb -0.5866 1.5461 'International Tables Vol C Tables 4.2.6.8 and 6.1.1.4'

loop_
_geom_angle_atom_site_label_1
_geom_angle_atom_site_label_2
_geom_angle_atom_site_label_3
_geom_angle
_geom_angle_site_symmetry_1
_geom_angle_site_symmetry_3
_geom_angle_publ_flag
O1 Sb1 O12A 87(2) . . ?
O1 Sb1 O5 86.2(5) . . ?
O12A Sb1 O5 92.8(18) . . ?
O1 Sb1 O20 90.6(4) . . ?
O12A Sb1 O20 177(2) . . ?
O5 Sb1 O20 88.5(6) . . ?
O1 Sb1 O13 89.6(7) . . ?
O12A Sb1 O13 3(3) . . ?
O5 Sb1 O13 93.7(8) . . ?
O20 Sb1 O13 177.8(7) . . ?
O1 Sb1 O17 90.6(4) . . ?
O12A Sb1 O17 91.3(17) . . ?
O5 Sb1 O17 174.7(6) . . ?
O20 Sb1 O17 87.3(4) . . ?
O13 Sb1 O17 90.5(7) . . ?
O1 Sb1 O4A 92.3(11) . . ?
O12A Sb1 O4A 93(2) . . ?
O5 Sb1 O4A 6.1(13) . . ?
O20 Sb1 O4A 88.7(14) . . ?
O13 Sb1 O4A 93.5(16) . . ?
O17 Sb1 O4A 175.1(14) . . ?
O1 Sb1 C49 178.2(5) . . ?
O12A Sb1 C49 92(2) . . ?
O5 Sb1 C49 92.4(5) . . ?
O20 Sb1 C49 90.4(5) . . ?
O13 Sb1 C49 89.4(8) . . ?
O17 Sb1 C49 90.9(4) . . ?
O4A Sb1 C49 86.3(11) . . ?
O1 Sb2 O6A 84.0(17) . . ?
O1 Sb2 O9A 84.6(14) . . ?
O6A Sb2 O9A 91(2) . . ?
O1 Sb2 O10 90.1(6) . . ?
O6A Sb2 O10 90.5(17) . . ?
O9A Sb2 O10 5.6(18) . . ?
O1 Sb2 O7 89.1(6) . . ?
O6A Sb2 O7 6(2) . . ?
O9A Sb2 O7 94.5(19) . . ?
O10 Sb2 O7 93.6(8) . . ?
O1 Sb2 O16 89.4(4) . . ?
O6A Sb2 O16 173.4(17) . . ?
O9A Sb2 O16 87.6(18) . . ?
O10 Sb2 O16 88.5(7) . . ?
O7 Sb2 O16 177.4(6) . . ?
O1 Sb2 O18 91.8(4) . . ?
O6A Sb2 O18 92.7(16) . . ?
O9A Sb2 O18 174.6(15) . . ?
O10 Sb2 O18 176.4(7) . . ?
O7 Sb2 O18 89.4(6) . . ?
O16 Sb2 O18 88.4(4) . . ?
O1 Sb2 C55 177.8(5) . . ?
O6A Sb2 C55 94.8(17) . . ?
O9A Sb2 C55 93.6(15) . . ?
O10 Sb2 C55 88.1(6) . . ?
O7 Sb2 C55 89.8(7) . . ?
O16 Sb2 C55 91.7(4) . . ?
O18 Sb2 C55 90.1(5) . . ?
O2 Sb3 O12 84.3(6) . . ?
O2 Sb3 O9 86.0(7) . . ?
O12 Sb3 O9 88.5(7) . . ?
O2 Sb3 O21 91.7(4) . . ?
O12 Sb3 O21 90.6(6) . . ?
O9 Sb3 O21 177.6(6) . . ?
O2 Sb3 O24 90.6(4) . . ?
O12 Sb3 O24 174.5(6) . . ?
O9 Sb3 O24 93.2(5) . . ?
O21 Sb3 O24 87.5(4) . . ?
O2 Sb3 O10A 88.1(16) . . ?
O12 Sb3 O10A 96.8(11) . . ?
O9 Sb3 O10A 8.5(12) . . ?
O21 Sb3 O10A 172.5(10) . . ?
O24 Sb3 O10A 85.0(10) . . ?
O2 Sb3 O13A 88.8(13) . . ?
O12 Sb3 O13A 6.8(19) . . ?
O9 Sb3 O13A 93.8(16) . . ?
O21 Sb3 O13A 85.4(15) . . ?
O24 Sb3 O13A 172.9(15) . . ?
O10A Sb3 O13A 102.0(17) . . ?
O2 Sb3 C61 175.9(5) . . ?
O12 Sb3 C61 93.9(6) . . ?
O9 Sb3 C61 90.3(7) . . ?
O21 Sb3 C61 92.0(5) . . ?
O24 Sb3 C61 91.3(5) . . ?
O10A Sb3 C61 88.4(16) . . ?
O13A Sb3 C61 89.8(14) . . ?
O2 Sb4 O5A 81.5(15) . . ?
O2 Sb4 O7A 89.9(14) . . ?
O5A Sb4 O7A 93(2) . . ?
O2 Sb4 O25 90.8(4) . . ?
O5A Sb4 O25 172.3(15) . . ?
O7A Sb4 O25 87.1(17) . . ?
O2 Sb4 O6 85.6(6) . . ?
O5A Sb4 O6 89.3(15) . . ?
O7A Sb4 O6 6(2) . . ?
O25 Sb4 O6 90.7(7) . . ?
O2 Sb4 O4 87.4(6) . . ?
O5A Sb4 O4 5.9(19) . . ?
O7A Sb4 O4 93.9(17) . . ?
O25 Sb4 O4 177.9(6) . . ?
O6 Sb4 O4 90.2(8) . . ?
O2 Sb4 O23 91.2(4) . . ?
O5A Sb4 O23 91.5(14) . . ?
O7A Sb4 O23 175.1(17) . . ?
O25 Sb4 O23 88.0(4) . . ?
O6 Sb4 O23 176.6(6) . . ?
O4 Sb4 O23 90.9(6) . . ?
O2 Sb4 C67 176.7(4) . . ?
O5A Sb4 C67 96.2(15) . . ?
O7A Sb4 C67 87.8(14) . . ?
O25 Sb4 C67 91.5(4) . . ?
O6 Sb4 C67 91.9(6) . . ?
O4 Sb4 C67 90.4(6) . . ?
O23 Sb4 C67 91.3(4) . . ?
P1 O4 Sb4 151.8(11) . . ?
P1 O5 Sb1 149.0(12) . . ?
O3 P1 O5 111.4(8) . . ?
O3 P1 O4 114.0(8) . . ?
O5 P1 O4 110.0(9) . . ?
O3 P1 C1 111.0(7) . . ?
O5 P1 C1 108.0(9) . . ?
O4 P1 C1 101.9(8) . . ?
C2 C1 C6 120.0 . . ?
C2 C1 P1 118.2(9) . . ?
C6 C1 P1 121.8(9) . . ?
C3 C2 C1 120.0 . . ?
C3 C2 H2 120.0 . . ?
C1 C2 H2 120.0 . . ?
C2 C3 C4 120.0 . . ?
C2 C3 H3 120.0 . . ?
C4 C3 H3 120.0 . . ?
C5 C4 C3 120.0 . . ?
C5 C4 H4 120.0 . . ?
C3 C4 H4 120.0 . . ?
C4 C5 C6 120.0 . . ?
C4 C5 H5 120.0 . . ?
C6 C5 H5 120.0 . . ?
C5 C6 C1 120.0 . . ?
C5 C6 H6 120.0 . . ?
C1 C6 H6 120.0 . . ?
P2 O6 Sb4 146.8(13) . . ?
P2 O7 Sb2 151.9(12) . . ?
O6 P2 O8 111.1(9) . . ?
O6 P2 O7 110.2(10) . . ?
O8 P2 O7 112.5(9) . . ?
O6 P2 C7 106.3(10) . . ?
O8 P2 C7 112.2(8) . . ?
O7 P2 C7 104.1(9) . . ?
C8 C7 C12 120.0 . . ?
C8 C7 P2 117.6(11) . . ?
C12 C7 P2 122.3(11) . . ?
C9 C8 C7 120.0 . . ?
C9 C8 H8 120.0 . . ?
C7 C8 H8 120.0 . . ?
C8 C9 C10 120.0 . . ?
C8 C9 H9 120.0 . . ?
C10 C9 H9 120.0 . . ?
C11 C10 C9 120.0 . . ?
C11 C10 H10 120.0 . . ?
C9 C10 H10 120.0 . . ?
C10 C11 C12 120.0 . . ?
C10 C11 H11 120.0 . . ?
C12 C11 H11 120.0 . . ?
C11 C12 C7 120.0 . . ?
C11 C12 H12 120.0 . . ?
C7 C12 H12 120.0 . . ?
P3 O9 Sb3 149.0(11) . . ?
P3 O10 Sb2 145.1(14) . . ?
O11 P3 O10 108.2(9) . . ?
O11 P3 O9 115.2(8) . . ?
O10 P3 O9 110.3(8) . . ?
O11 P3 C13 111.6(8) . . ?
O10 P3 C13 105.2(11) . . ?
O9 P3 C13 105.9(10) . . ?
C14 C13 C18 120(2) . . ?
C14 C13 P3 119.4(16) . . ?
C18 C13 P3 120.2(17) . . ?
C13 C14 C15 120(2) . . ?
C13 C14 H14 120.1 . . ?
C15 C14 H14 120.1 . . ?
C16 C15 C14 113(2) . . ?
C16 C15 H15 123.4 . . ?
C14 C15 H15 123.4 . . ?
C17 C16 C15 127(2) . . ?
C17 C16 H16 116.6 . . ?
C15 C16 H16 116.6 . . ?
C16 C17 C18 119(2) . . ?
C16 C17 H17 120.3 . . ?
C18 C17 H17 120.3 . . ?
C13 C18 C17 120(2) . . ?
C13 C18 H18 119.9 . . ?
C17 C18 H18 119.9 . . ?
P4 O12 Sb3 155.3(12) . . ?
P4 O13 Sb1 149.8(15) . . ?
O12 P4 O13 111.6(11) . . ?
O12 P4 O14 108.1(8) . . ?
O13 P4 O14 113.3(10) . . ?
O12 P4 C19 108.6(11) . . ?
O13 P4 C19 107.5(12) . . ?
O14 P4 C19 107.6(12) . . ?
C20 C19 C24 119(2) . . ?
C20 C19 P4 123(2) . . ?
C24 C19 P4 118(2) . . ?
C19 C20 C21 120(2) . . ?
C19 C20 H20 120.0 . . ?
C21 C20 H20 120.0 . . ?
C22 C21 C20 121(3) . . ?
C22 C21 H21 119.5 . . ?
C20 C21 H21 119.5 . . ?
C21 C22 C23 120(3) . . ?
C21 C22 H22 119.9 . . ?
C23 C22 H22 119.9 . . ?
C22 C23 C24 122(3) . . ?
C22 C23 H23 119.2 . . ?
C24 C23 H23 119.2 . . ?
C23 C24 C19 118(2) . . ?
C23 C24 H24 120.8 . . ?
C19 C24 H24 120.8 . . ?
P1A O4A Sb1 138(2) . . ?
P1A O5A Sb4 151(3) . . ?
O3A P1A O5A 109(2) . . ?
O3A P1A O4A 114.4(19) . . ?
O5A P1A O4A 110(2) . . ?
O3A P1A C1A 111.0(15) . . ?
O5A P1A C1A 111.3(19) . . ?
O4A P1A C1A 101.6(17) . . ?
C2A C1A C6A 119.4(17) . . ?
C2A C1A P1A 120(2) . . ?
C6A C1A P1A 120(2) . . ?
C1A C2A C3A 120(2) . . ?
C1A C2A H2A 119.9 . . ?
C3A C2A H2A 119.9 . . ?
C4A C3A C2A 117(2) . . ?
C4A C3A H3A 121.4 . . ?
C2A C3A H3A 121.4 . . ?
C5A C4A C3A 120(2) . . ?
C5A C4A H4A 120.0 . . ?
C3A C4A H4A 120.0 . . ?
C4A C5A C6A 119(2) . . ?
C4A C5A H5A 120.3 . . ?
C6A C5A H5A 120.3 . . ?
C1A C6A C5A 118(2) . . ?
C1A C6A H6A 121.0 . . ?
C5A C6A H6A 121.0 . . ?
P2A O6A Sb2 155(4) . . ?
P2A O7A Sb4 146(4) . . ?
O6A P2A O8A 108(2) . . ?
O6A P2A O7A 115(2) . . ?
O8A P2A O7A 110(2) . . ?
O6A P2A C7A 111(2) . . ?
O8A P2A C7A 112.1(15) . . ?
O7A P2A C7A 101.1(19) . . ?
C8A C7A C12A 118.6(19) . . ?
C8A C7A P2A 120(2) . . ?
C12A C7A P2A 120(2) . . ?
C7A C8A C9A 121(2) . . ?
C7A C8A H8A 119.6 . . ?
C9A C8A H8A 119.6 . . ?
C10A C9A C8A 119(2) . . ?
C10A C9A H9A 120.6 . . ?
C8A C9A H9A 120.6 . . ?
C11A C10A C9A 120(2) . . ?
C11A C10A H10A 119.9 . . ?
C9A C10A H10A 119.9 . . ?
C10A C11A C12A 120(2) . . ?
C10A C11A H11A 119.8 . . ?
C12A C11A H11A 119.8 . . ?
C7A C12A C11A 120(2) . . ?
C7A C12A H12A 120.2 . . ?
C11A C12A H12A 120.2 . . ?
P3A O9A Sb2 161(3) . . ?
P3A O10A Sb3 139(2) . . ?
O9A P3A O10A 115(2) . . ?
O9A P3A O11A 108(2) . . ?
O10A P3A O11A 111.1(19) . . ?
O9A P3A C13A 109.7(18) . . ?
O10A P3A C13A 102.1(17) . . ?
O11A P3A C13A 110.9(14) . . ?
C14A C13A C18A 120.0 . . ?
C14A C13A P3A 119.7(16) . . ?
C18A C13A P3A 119.9(16) . . ?
C13A C14A C15A 120.0 . . ?
C13A C14A H14A 120.0 . . ?
C15A C14A H14A 120.0 . . ?
C16A C15A C14A 120.0 . . ?
C16A C15A H15A 120.0 . . ?
C14A C15A H15A 120.0 . . ?
C17A C16A C15A 120.0 . . ?
C17A C16A H16A 120.0 . . ?
C15A C16A H16A 120.0 . . ?
C18A C17A C16A 120.0 . . ?
C18A C17A H17A 120.0 . . ?
C16A C17A H17A 120.0 . . ?
C17A C18A C13A 120.0 . . ?
C17A C18A H18A 120.0 . . ?
C13A C18A H18A 120.0 . . ?
P4A O12A Sb1 151(4) . . ?
P4A O13A Sb3 153(3) . . ?
O12A P4A O13A 115(2) . . ?
O12A P4A O14A 108(2) . . ?
O13A P4A O14A 109(2) . . ?
O12A P4A C19A 112(2) . . ?
O13A P4A C19A 102.4(18) . . ?
O14A P4A C19A 109.8(15) . . ?
C20A C19A C24A 120.0 . . ?
C20A C19A P4A 121.4(17) . . ?
C24A C19A P4A 118.6(17) . . ?
C21A C20A C19A 120.0 . . ?
C21A C20A H20A 120.0 . . ?
C19A C20A H20A 120.0 . . ?
C22A C21A C20A 120.0 . . ?
C22A C21A H21A 120.0 . . ?
C20A C21A H21A 120.0 . . ?
C21A C22A C23A 120.0 . . ?
C21A C22A H22A 120.0 . . ?
C23A C22A H22A 120.0 . . ?
C24A C23A C22A 120.0 . . ?
C24A C23A H23A 120.0 . . ?
C22A C23A H23A 120.0 . . ?
C23A C24A C19A 120.0 . . ?
C23A C24A H24A 120.0 . . ?
C19A C24A H24A 120.0 . . ?
O15 P5 O16 112.8(6) . . ?
O15 P5 O17 111.2(6) . . ?
O16 P5 O17 110.3(5) . . ?
O15 P5 C25 106.2(7) . . ?
O16 P5 C25 105.8(6) . . ?
O17 P5 C25 110.4(6) . . ?
O19 P6 O20 114.3(6) . . ?
O19 P6 O18 111.6(6) . . ?
O20 P6 O18 108.6(5) . . ?
O19 P6 C31 109.4(7) . . ?
O20 P6 C31 104.8(6) . . ?
O18 P6 C31 107.9(6) . . ?
O22 P7 O23 111.9(6) . . ?
O22 P7 O21 113.7(6) . . ?
O23 P7 O21 109.4(5) . . ?
O22 P7 C37 107.9(6) . . ?
O23 P7 C37 107.8(6) . . ?
O21 P7 C37 105.9(6) . . ?
O24 P8 O26 111.3(6) . . ?
O24 P8 O25 110.6(5) . . ?
O26 P8 O25 111.8(6) . . ?
O24 P8 C43 107.8(8) . . ?
O26 P8 C43 108.9(8) . . ?
O25 P8 C43 106.3(7) . . ?
O24 P8 C43A 101(2) . . ?
O26 P8 C43A 114.0(15) . . ?
O25 P8 C43A 107.7(17) . . ?
C43 P8 C43A 7(2) . . ?
Sb2 O1 Sb1 136.3(5) . . ?
Sb3 O2 Sb4 135.2(5) . . ?
P5 O16 Sb2 133.2(6) . . ?
P5 O17 Sb1 129.6(5) . . ?
P6 O18 Sb2 133.7(6) . . ?
P6 O20 Sb1 135.4(5) . . ?
P7 O21 Sb3 132.9(6) . . ?
P7 O23 Sb4 132.6(6) . . ?
P8 O24 Sb3 133.1(6) . . ?
P8 O25 Sb4 133.0(6) . . ?
C30 C25 C26 121.2(16) . . ?
C30 C25 P5 118.7(13) . . ?
C26 C25 P5 120.1(12) . . ?
C25 C26 C27 120.6(17) . . ?
C25 C26 H26 119.7 . . ?
C27 C26 H26 119.7 . . ?
C28 C27 C26 120.6(19) . . ?
C28 C27 H27 119.7 . . ?
C26 C27 H27 119.7 . . ?
C29 C28 C27 118(2) . . ?
C29 C28 H28 120.8 . . ?
C27 C28 H28 120.8 . . ?
C28 C29 C30 122.2(19) . . ?
C28 C29 H29 118.9 . . ?
C30 C29 H29 118.9 . . ?
C25 C30 C29 117.0(17) . . ?
C25 C30 H30 121.5 . . ?
C29 C30 H30 121.5 . . ?
C36 C31 C32 117.8(15) . . ?
C36 C31 P6 122.2(13) . . ?
C32 C31 P6 119.7(11) . . ?
C31 C32 C33 117.7(15) . . ?
C31 C32 H32 121.2 . . ?
C33 C32 H32 121.2 . . ?
C34 C33 C32 121.9(19) . . ?
C34 C33 H33 119.1 . . ?
C32 C33 H33 119.1 . . ?
C33 C34 C35 120(2) . . ?
C33 C34 H34 119.9 . . ?
C35 C34 H34 119.9 . . ?
C36 C35 C34 118(2) . . ?
C36 C35 H35 121.2 . . ?
C34 C35 H35 121.2 . . ?
C35 C36 C31 124.8(19) . . ?
C35 C36 H36 117.6 . . ?
C31 C36 H36 117.6 . . ?
C38 C37 C42 116.6(15) . . ?
C38 C37 P7 120.4(12) . . ?
C42 C37 P7 123.0(12) . . ?
C37 C38 C39 121.6(16) . . ?
C37 C38 H38 119.2 . . ?
C39 C38 H38 119.2 . . ?
C40 C39 C38 119.7(18) . . ?
C40 C39 H39 120.1 . . ?
C38 C39 H39 120.1 . . ?
C41 C40 C39 120(2) . . ?
C41 C40 H40 119.8 . . ?
C39 C40 H40 119.8 . . ?
C40 C41 C42 119.0(19) . . ?
C40 C41 H41 120.5 . . ?
C42 C41 H41 120.5 . . ?
C37 C42 C41 122.6(17) . . ?
C37 C42 H42 118.7 . . ?
C41 C42 H42 118.7 . . ?
C44 C43 C48 120.0 . . ?
C44 C43 P8 118.6(11) . . ?
C48 C43 P8 121.2(11) . . ?
C43 C44 C45 120.0 . . ?
C43 C44 H44 120.0 . . ?
C45 C44 H44 120.0 . . ?
C46 C45 C44 120.0 . . ?
C46 C45 H45 120.0 . . ?
C44 C45 H45 120.0 . . ?
C45 C46 C47 120.0 . . ?
C45 C46 H46 120.0 . . ?
C47 C46 H46 120.0 . . ?
C46 C47 C48 120.0 . . ?
C46 C47 H47 120.0 . . ?
C48 C47 H47 120.0 . . ?
C47 C48 C43 120.0 . . ?
C47 C48 H48 120.0 . . ?
C43 C48 H48 120.0 . . ?
C44A C43A C48A 118(2) . . ?
C44A C43A P8 121(3) . . ?
C48A C43A P8 120(3) . . ?
C43A C44A C45A 122(2) . . ?
C43A C44A H44A 119.2 . . ?
C45A C44A H44A 119.2 . . ?
C44A C45A C46A 119(2) . . ?
C44A C45A H45A 120.4 . . ?
C46A C45A H45A 120.4 . . ?
C47A C46A C45A 119(2) . . ?
C47A C46A H46A 120.4 . . ?
C45A C46A H46A 120.4 . . ?
C46A C47A C48A 120(2) . . ?
C46A C47A H47A 120.0 . . ?
C48A C47A H47A 120.0 . . ?
C43A C48A C47A 121(2) . . ?
C43A C48A H48A 119.7 . . ?
C47A C48A H48A 119.7 . . ?
C54 C49 C50 125.8(15) . . ?
C54 C49 Sb1 117.4(12) . . ?
C50 C49 Sb1 116.8(11) . . ?
C49 C50 C51 119.5(17) . . ?
C49 C50 H50 120.2 . . ?
C51 C50 H50 120.2 . . ?
C52 C51 C50 116.7(19) . . ?
C52 C51 H51 121.7 . . ?
C50 C51 H51 121.7 . . ?
C51 C52 C53 123.7(17) . . ?
C51 C52 Cl2 117.7(15) . . ?
C53 C52 Cl2 118.4(14) . . ?
C52 C53 C54 118.0(17) . . ?
C52 C53 H53 121.0 . . ?
C54 C53 H53 121.0 . . ?
C49 C54 C53 116.1(16) . . ?
C49 C54 H54 122.0 . . ?
C53 C54 H54 122.0 . . ?
C56 C55 C60 120.6(14) . . ?
C56 C55 Sb2 119.3(11) . . ?
C60 C55 Sb2 119.9(10) . . ?
C55 C56 C57 119.7(16) . . ?
C55 C56 H56 120.2 . . ?
C57 C56 H56 120.2 . . ?
C58 C57 C56 118.0(15) . . ?
C58 C57 H57 121.0 . . ?
C56 C57 H57 121.0 . . ?
C59 C58 C57 123.4(16) . . ?
C59 C58 Cl3 118.6(14) . . ?
C57 C58 Cl3 118.0(13) . . ?
C58 C59 C60 118.6(16) . . ?
C58 C59 H59 120.7 . . ?
C60 C59 H59 120.7 . . ?
C55 C60 C59 119.6(14) . . ?
C55 C60 H60 120.2 . . ?
C59 C60 H60 120.2 . . ?
C66 C61 C62 120.8(14) . . ?
C66 C61 Sb3 121.6(11) . . ?
C62 C61 Sb3 117.6(11) . . ?
C63 C62 C61 119.8(15) . . ?
C63 C62 H62 120.1 . . ?
C61 C62 H62 120.1 . . ?
C62 C63 C64 118.5(15) . . ?
C62 C63 H63 120.8 . . ?
C64 C63 H63 120.8 . . ?
C65 C64 C63 122.7(16) . . ?
C65 C64 Cl1 119.4(13) . . ?
C63 C64 Cl1 117.9(12) . . ?
C64 C65 C66 117.6(16) . . ?
C64 C65 H65 121.2 . . ?
C66 C65 H65 121.2 . . ?
C61 C66 C65 120.6(15) . . ?
C61 C66 H66 119.7 . . ?
C65 C66 H66 119.7 . . ?
C68 C67 C72 120.0 . . ?
C68 C67 Sb4 122.5(4) . . ?
C72 C67 Sb4 117.5(4) . . ?
C67 C68 C69 120.0 . . ?
C67 C68 H68 120.0 . . ?
C69 C68 H68 120.0 . . ?
C68 C69 C70 120.0 . . ?
C68 C69 H69 120.0 . . ?
C70 C69 H69 120.0 . . ?
C69 C70 C71 120.0 . . ?
C69 C70 Cl4 116.9 . . ?
C71 C70 Cl4 123.0 . . ?
C72 C71 C70 120.0 . . ?
C72 C71 H71 120.0 . . ?
C70 C71 H71 120.0 . . ?
C71 C72 C67 120.0 . . ?
C71 C72 H72 120.0 . . ?
C67 C72 H72 120.0 . . ?
Cl11 C100 Cl10 117.9(13) . . ?
Cl11 C100 H10B 107.8 . . ?
Cl10 C100 H10B 107.8 . . ?
Cl11 C100 H10C 107.8 . . ?
Cl10 C100 H10C 107.8 . . ?
H10B C100 H10C 107.2 . . ?
Cl13 C101 Cl12 119.0(13) . . ?
Cl13 C101 H10D 107.6 . . ?
Cl12 C101 H10D 107.6 . . ?
Cl13 C101 H10E 107.6 . . ?
Cl12 C101 H10E 107.6 . . ?
H10D C101 H10E 107.0 . . ?
Cl15 C102 Cl14 119.8(18) . . ?
Cl15 C102 H10F 107.4 . . ?
Cl14 C102 H10F 107.4 . . ?
Cl15 C102 H10G 107.4 . . ?
Cl14 C102 H10G 107.4 . . ?
H10F C102 H10G 106.9 . . ?
Cl17 C103 Cl16 114.1(18) . . ?
Cl17 C103 H10H 108.7 . . ?
Cl16 C103 H10H 108.7 . . ?
Cl17 C103 H10I 108.7 . . ?
Cl16 C103 H10I 108.7 . . ?
H10H C103 H10I 107.6 . . ?
Cl19 C104 Cl18 111.3(16) . . ?
Cl19 C104 H10J 109.4 . . ?
Cl18 C104 H10J 109.4 . . ?
Cl19 C104 H10K 109.4 . . ?
Cl18 C104 H10K 109.4 . . ?
H10J C104 H10K 108.0 . . ?

loop_
_geom_bond_atom_site_label_1
_geom_bond_atom_site_label_2
_geom_bond_distance
_geom_bond_site_symmetry_2
_geom_bond_publ_flag
Sb1 O1 1.931(8) . ?
Sb1 O12A 1.94(4) . ?
Sb1 O5 1.974(13) . ?
Sb1 O20 2.016(10) . ?
Sb1 O13 2.033(18) . ?
Sb1 O17 2.048(9) . ?
Sb1 O4A 2.12(3) . ?
Sb1 C49 2.152(13) . ?
Sb2 O1 1.897(9) . ?
Sb2 O6A 1.97(3) . ?
Sb2 O9A 1.98(3) . ?
Sb2 O10 1.984(15) . ?
Sb2 O7 1.995(16) . ?
Sb2 O16 2.026(10) . ?
Sb2 O18 2.027(9) . ?
Sb2 C55 2.101(13) . ?
Sb3 O2 1.918(9) . ?
Sb3 O12 1.980(15) . ?
Sb3 O9 1.988(15) . ?
Sb3 O21 2.010(9) . ?
Sb3 O24 2.037(9) . ?
Sb3 O10A 2.04(4) . ?
Sb3 O13A 2.08(3) . ?
Sb3 C61 2.108(14) . ?
Sb4 O2 1.925(9) . ?
Sb4 O5A 1.95(4) . ?
Sb4 O7A 2.00(4) . ?
Sb4 O25 2.018(8) . ?
Sb4 O6 2.018(18) . ?
Sb4 O4 2.023(15) . ?
Sb4 O23 2.054(10) . ?
Sb4 C67 2.138(4) . ?
O3 P1 1.491(13) . ?
O4 P1 1.520(18) . ?
O5 P1 1.504(15) . ?
P1 C1 1.782(10) . ?
C1 C2 1.3900 . ?
C1 C6 1.3900 . ?
C2 C3 1.3900 . ?
C2 H2 0.9500 . ?
C3 C4 1.3900 . ?
C3 H3 0.9500 . ?
C4 C5 1.3900 . ?
C4 H4 0.9500 . ?
C5 C6 1.3900 . ?
C5 H5 0.9500 . ?
C6 H6 0.9500 . ?
O6 P2 1.50(2) . ?
O7 P2 1.53(2) . ?
O8 P2 1.514(13) . ?
P2 C7 1.783(13) . ?
C7 C8 1.3900 . ?
C7 C12 1.3900 . ?
C8 C9 1.3900 . ?
C8 H8 0.9500 . ?
C9 C10 1.3900 . ?
C9 H9 0.9500 . ?
C10 C11 1.3900 . ?
C10 H10 0.9500 . ?
C11 C12 1.3900 . ?
C11 H11 0.9500 . ?
C12 H12 0.9500 . ?
O9 P3 1.547(18) . ?
O10 P3 1.533(19) . ?
O11 P3 1.509(13) . ?
P3 C13 1.78(2) . ?
C13 C14 1.37(3) . ?
C13 C18 1.39(3) . ?
C14 C15 1.49(3) . ?
C14 H14 0.9500 . ?
C15 C16 1.42(3) . ?
C15 H15 0.9500 . ?
C16 C17 1.26(3) . ?
C16 H16 0.9500 . ?
C17 C18 1.41(3) . ?
C17 H17 0.9500 . ?
C18 H18 0.9500 . ?
O12 P4 1.473(18) . ?
O13 P4 1.52(2) . ?
O14 P4 1.529(13) . ?
P4 C19 1.76(2) . ?
C19 C20 1.28(4) . ?
C19 C24 1.43(4) . ?
C20 C21 1.45(4) . ?
C20 H20 0.9500 . ?
C21 C22 1.30(4) . ?
C21 H21 0.9500 . ?
C22 C23 1.31(4) . ?
C22 H22 0.9500 . ?
C23 C24 1.39(4) . ?
C23 H23 0.9500 . ?
C24 H24 0.9500 . ?
O3A P1A 1.503(19) . ?
O4A P1A 1.52(2) . ?
O5A P1A 1.51(2) . ?
P1A C1A 1.777(16) . ?
C1A C2A 1.387(15) . ?
C1A C6A 1.391(15) . ?
C2A C3A 1.392(15) . ?
C2A H2A 0.9500 . ?
C3A C4A 1.391(15) . ?
C3A H3A 0.9500 . ?
C4A C5A 1.385(15) . ?
C4A H4A 0.9500 . ?
C5A C6A 1.401(15) . ?
C5A H5A 0.9500 . ?
C6A H6A 0.9500 . ?
O6A P2A 1.49(2) . ?
O7A P2A 1.52(2) . ?
O8A P2A 1.514(19) . ?
P2A C7A 1.777(17) . ?
C7A C8A 1.386(15) . ?
C7A C12A 1.390(15) . ?
C8A C9A 1.395(15) . ?
C8A H8A 0.9500 . ?
C9A C10A 1.389(15) . ?
C9A H9A 0.9500 . ?
C10A C11A 1.383(15) . ?
C10A H10A 0.9500 . ?
C11A C12A 1.394(15) . ?
C11A H11A 0.9500 . ?
C12A H12A 0.9500 . ?
O9A P3A 1.50(2) . ?
O10A P3A 1.51(2) . ?
O11A P3A 1.519(19) . ?
P3A C13A 1.775(16) . ?
C13A C14A 1.3900 . ?
C13A C18A 1.3900 . ?
C14A C15A 1.3900 . ?
C14A H14A 0.9500 . ?
C15A C16A 1.3900 . ?
C15A H15A 0.9500 . ?
C16A C17A 1.3900 . ?
C16A H16A 0.9500 . ?
C17A C18A 1.3900 . ?
C17A H17A 0.9500 . ?
C18A H18A 0.9500 . ?
O12A P4A 1.50(2) . ?
O13A P4A 1.52(2) . ?
O14A P4A 1.517(19) . ?
P4A C19A 1.770(16) . ?
C19A C20A 1.3900 . ?
C19A C24A 1.3900 . ?
C20A C21A 1.3900 . ?
C20A H20A 0.9500 . ?
C21A C22A 1.3900 . ?
C21A H21A 0.9500 . ?
C22A C23A 1.3900 . ?
C22A H22A 0.9500 . ?
C23A C24A 1.3900 . ?
C23A H23A 0.9500 . ?
C24A H24A 0.9500 . ?
P5 O15 1.502(11) . ?
P5 O16 1.517(10) . ?
P5 O17 1.555(9) . ?
P5 C25 1.796(15) . ?
P6 O19 1.489(10) . ?
P6 O20 1.530(10) . ?
P6 O18 1.547(9) . ?
P6 C31 1.775(16) . ?
P7 O22 1.519(10) . ?
P7 O23 1.523(11) . ?
P7 O21 1.547(10) . ?
P7 C37 1.772(15) . ?
P8 O24 1.521(10) . ?
P8 O26 1.524(11) . ?
P8 O25 1.541(9) . ?
P8 C43 1.742(14) . ?
P8 C43A 1.80(4) . ?
C25 C30 1.35(2) . ?
C25 C26 1.36(2) . ?
C26 C27 1.40(2) . ?
C26 H26 0.9500 . ?
C27 C28 1.38(2) . ?
C27 H27 0.9500 . ?
C28 C29 1.33(2) . ?
C28 H28 0.9500 . ?
C29 C30 1.47(2) . ?
C29 H29 0.9500 . ?
C30 H30 0.9500 . ?
C31 C36 1.38(2) . ?
C31 C32 1.41(2) . ?
C32 C33 1.41(2) . ?
C32 H32 0.9500 . ?
C33 C34 1.35(2) . ?
C33 H33 0.9500 . ?
C34 C35 1.40(3) . ?
C34 H34 0.9500 . ?
C35 C36 1.35(2) . ?
C35 H35 0.9500 . ?
C36 H36 0.9500 . ?
C37 C38 1.348(19) . ?
C37 C42 1.35(2) . ?
C38 C39 1.40(2) . ?
C38 H38 0.9500 . ?
C39 C40 1.34(2) . ?
C39 H39 0.9500 . ?
C40 C41 1.33(2) . ?
C40 H40 0.9500 . ?
C41 C42 1.39(2) . ?
C41 H41 0.9500 . ?
C42 H42 0.9500 . ?
C43 C44 1.3900 . ?
C43 C48 1.3900 . ?
C44 C45 1.3900 . ?
C44 H44 0.9500 . ?
C45 C46 1.3900 . ?
C45 H45 0.9500 . ?
C46 C47 1.3900 . ?
C46 H46 0.9500 . ?
C47 C48 1.3900 . ?
C47 H47 0.9500 . ?
C48 H48 0.9500 . ?
C43A C44A 1.380(18) . ?
C43A C48A 1.385(18) . ?
C44A C45A 1.391(18) . ?
C44A H44A 0.9500 . ?
C45A C46A 1.392(18) . ?
C45A H45A 0.9500 . ?
C46A C47A 1.385(18) . ?
C46A H46A 0.9500 . ?
C47A C48A 1.391(18) . ?
C47A H47A 0.9500 . ?
C48A H48A 0.9500 . ?
C49 C54 1.305(19) . ?
C49 C50 1.36(2) . ?
C50 C51 1.41(2) . ?
C50 H50 0.9500 . ?
C51 C52 1.35(2) . ?
C51 H51 0.9500 . ?
C52 C53 1.37(2) . ?
C52 Cl2 1.755(17) . ?
C53 C54 1.46(2) . ?
C53 H53 0.9500 . ?
C54 H54 0.9500 . ?
C55 C56 1.357(19) . ?
C55 C60 1.394(19) . ?
C56 C57 1.42(2) . ?
C56 H56 0.9500 . ?
C57 C58 1.37(2) . ?
C57 H57 0.9500 . ?
C58 C59 1.35(2) . ?
C58 Cl3 1.755(17) . ?
C59 C60 1.398(19) . ?
C59 H59 0.9500 . ?
C60 H60 0.9500 . ?
C61 C66 1.39(2) . ?
C61 C62 1.388(19) . ?
C62 C63 1.37(2) . ?
C62 H62 0.9500 . ?
C63 C64 1.41(2) . ?
C63 H63 0.9500 . ?
C64 C65 1.37(2) . ?
C64 Cl1 1.747(17) . ?
C65 C66 1.39(2) . ?
C65 H65 0.9500 . ?
C66 H66 0.9500 . ?
C67 C68 1.3900 . ?
C67 C72 1.3900 . ?
C68 C69 1.3900 . ?
C68 H68 0.9500 . ?
C69 C70 1.3900 . ?
C69 H69 0.9500 . ?
C70 C71 1.3900 . ?
C70 Cl4 1.6394 . ?
C71 C72 1.3900 . ?
C71 H71 0.9500 . ?
C72 H72 0.9500 . ?
Cl10 C100 1.672(17) . ?
C100 Cl11 1.606(17) . ?
C100 H10B 0.9900 . ?
C100 H10C 0.9900 . ?
Cl12 C101 1.669(18) . ?
C101 Cl13 1.605(18) . ?
C101 H10D 0.9900 . ?
C101 H10E 0.9900 . ?
Cl14 C102 1.65(2) . ?
C102 Cl15 1.57(2) . ?
C102 H10F 0.9900 . ?
C102 H10G 0.9900 . ?
Cl16 C103 1.66(2) . ?
C103 Cl17 1.59(2) . ?
C103 H10H 0.9900 . ?
C103 H10I 0.9900 . ?
Cl18 C104 1.68(2) . ?
C104 Cl19 1.61(2) . ?
C104 H10J 0.9900 . ?
C104 H10K 0.9900 . ?

loop_
_geom_torsion_atom_site_label_1
_geom_torsion_atom_site_label_2
_geom_torsion_atom_site_label_3
_geom_torsion_atom_site_label_4
_geom_torsion
_geom_torsion_site_symmetry_1
_geom_torsion_site_symmetry_2
_geom_torsion_site_symmetry_3
_geom_torsion_site_symmetry_4
_geom_torsion_publ_flag
O2 Sb4 O4 P1 37(2) . . . . ?
O5A Sb4 O4 P1 41(17) . . . . ?
O7A Sb4 O4 P1 126(3) . . . . ?
O25 Sb4 O4 P1 7(18) . . . . ?
O6 Sb4 O4 P1 122(3) . . . . ?
O23 Sb4 O4 P1 -54(2) . . . . ?
C67 Sb4 O4 P1 -146(2) . . . . ?
O1 Sb1 O5 P1 -90.0(18) . . . . ?
O12A Sb1 O5 P1 -3(3) . . . . ?
O20 Sb1 O5 P1 179.2(18) . . . . ?
O13 Sb1 O5 P1 -0.6(19) . . . . ?
O17 Sb1 O5 P1 -143(5) . . . . ?
O4A Sb1 O5 P1 87(17) . . . . ?
C49 Sb1 O5 P1 88.9(18) . . . . ?
Sb1 O5 P1 O3 -25(2) . . . . ?
Sb1 O5 P1 O4 103(2) . . . . ?
Sb1 O5 P1 C1 -147.1(16) . . . . ?
Sb4 O4 P1 O3 29(3) . . . . ?
Sb4 O4 P1 O5 -97(3) . . . . ?
Sb4 O4 P1 C1 149(2) . . . . ?
O3 P1 C1 C2 -5.0(12) . . . . ?
O5 P1 C1 C2 117.3(10) . . . . ?
O4 P1 C1 C2 -126.8(11) . . . . ?
O3 P1 C1 C6 172.8(9) . . . . ?
O5 P1 C1 C6 -64.9(12) . . . . ?
O4 P1 C1 C6 51.0(12) . . . . ?
C6 C1 C2 C3 0.0 . . . . ?
P1 C1 C2 C3 177.8(13) . . . . ?
C1 C2 C3 C4 0.0 . . . . ?
C2 C3 C4 C5 0.0 . . . . ?
C3 C4 C5 C6 0.0 . . . . ?
C4 C5 C6 C1 0.0 . . . . ?
C2 C1 C6 C5 0.0 . . . . ?
P1 C1 C6 C5 -177.8(13) . . . . ?
O2 Sb4 O6 P2 88(2) . . . . ?
O5A Sb4 O6 P2 6(3) . . . . ?
O7A Sb4 O6 P2 -132(23) . . . . ?
O25 Sb4 O6 P2 178(2) . . . . ?
O4 Sb4 O6 P2 0(2) . . . . ?
O23 Sb4 O6 P2 111(10) . . . . ?
C67 Sb4 O6 P2 -90(2) . . . . ?
O1 Sb2 O7 P2 -30(3) . . . . ?
O6A Sb2 O7 P2 -62(19) . . . . ?
O9A Sb2 O7 P2 -115(3) . . . . ?
O10 Sb2 O7 P2 -120(3) . . . . ?
O16 Sb2 O7 P2 26(16) . . . . ?
O18 Sb2 O7 P2 61(3) . . . . ?
C55 Sb2 O7 P2 151(3) . . . . ?
Sb4 O6 P2 O8 24(3) . . . . ?
Sb4 O6 P2 O7 -101(2) . . . . ?
Sb4 O6 P2 C7 147(2) . . . . ?
Sb2 O7 P2 O6 94(3) . . . . ?
Sb2 O7 P2 O8 -30(3) . . . . ?
Sb2 O7 P2 C7 -152(3) . . . . ?
O6 P2 C7 C8 -109.2(12) . . . . ?
O8 P2 C7 C8 12.4(13) . . . . ?
O7 P2 C7 C8 134.4(12) . . . . ?
O6 P2 C7 C12 73.7(12) . . . . ?
O8 P2 C7 C12 -164.6(10) . . . . ?
O7 P2 C7 C12 -42.7(13) . . . . ?
C12 C7 C8 C9 0.0 . . . . ?
P2 C7 C8 C9 -177.1(14) . . . . ?
C7 C8 C9 C10 0.0 . . . . ?
C8 C9 C10 C11 0.0 . . . . ?
C9 C10 C11 C12 0.0 . . . . ?
C10 C11 C12 C7 0.0 . . . . ?
C8 C7 C12 C11 0.0 . . . . ?
P2 C7 C12 C11 177.0(15) . . . . ?
O2 Sb3 O9 P3 42.3(19) . . . . ?
O12 Sb3 O9 P3 127(2) . . . . ?
O21 Sb3 O9 P3 60(13) . . . . ?
O24 Sb3 O9 P3 -48(2) . . . . ?
O10A Sb3 O9 P3 -62(13) . . . . ?
O13A Sb3 O9 P3 131(2) . . . . ?
C61 Sb3 O9 P3 -139.4(19) . . . . ?
O1 Sb2 O10 P3 -75.5(19) . . . . ?
O6A Sb2 O10 P3 9(2) . . . . ?
O9A Sb2 O10 P3 -85(25) . . . . ?
O7 Sb2 O10 P3 14(2) . . . . ?
O16 Sb2 O10 P3 -164.9(19) . . . . ?
O18 Sb2 O10 P3 163(8) . . . . ?
C55 Sb2 O10 P3 103.4(19) . . . . ?
Sb2 O10 P3 O11 -37(2) . . . . ?
Sb2 O10 P3 O9 90(2) . . . . ?
Sb2 O10 P3 C13 -156.7(18) . . . . ?
Sb3 O9 P3 O11 14(2) . . . . ?
Sb3 O9 P3 O10 -109(2) . . . . ?
Sb3 O9 P3 C13 138(2) . . . . ?
O11 P3 C13 C14 -179.8(18) . . . . ?
O10 P3 C13 C14 -63(2) . . . . ?
O9 P3 C13 C14 54(2) . . . . ?
O11 P3 C13 C18 7(2) . . . . ?
O10 P3 C13 C18 124(2) . . . . ?
O9 P3 C13 C18 -120(2) . . . . ?
C18 C13 C14 C15 1(3) . . . . ?
P3 C13 C14 C15 -173.1(19) . . . . ?
C13 C14 C15 C16 -4(3) . . . . ?
C14 C15 C16 C17 6(4) . . . . ?
C15 C16 C17 C18 -3(4) . . . . ?
C14 C13 C18 C17 3(4) . . . . ?
P3 C13 C18 C17 176.2(19) . . . . ?
C16 C17 C18 C13 -2(4) . . . . ?
O2 Sb3 O12 P4 104(3) . . . . ?
O9 Sb3 O12 P4 17(3) . . . . ?
O21 Sb3 O12 P4 -165(3) . . . . ?
O24 Sb3 O12 P4 125(6) . . . . ?
O10A Sb3 O12 P4 16(3) . . . . ?
O13A Sb3 O12 P4 -124(17) . . . . ?
C61 Sb3 O12 P4 -73(3) . . . . ?
O1 Sb1 O13 P4 -20(3) . . . . ?
O12A Sb1 O13 P4 -36(47) . . . . ?
O5 Sb1 O13 P4 -106(3) . . . . ?
O20 Sb1 O13 P4 78(20) . . . . ?
O17 Sb1 O13 P4 71(3) . . . . ?
O4A Sb1 O13 P4 -112(3) . . . . ?
C49 Sb1 O13 P4 162(3) . . . . ?
Sb3 O12 P4 O13 -113(3) . . . . ?
Sb3 O12 P4 O14 12(3) . . . . ?
Sb3 O12 P4 C19 128(3) . . . . ?
Sb1 O13 P4 O12 76(3) . . . . ?
Sb1 O13 P4 O14 -46(3) . . . . ?
Sb1 O13 P4 C19 -165(3) . . . . ?
O12 P4 C19 C20 -116(2) . . . . ?
O13 P4 C19 C20 123(3) . . . . ?
O14 P4 C19 C20 0(3) . . . . ?
O12 P4 C19 C24 66(2) . . . . ?
O13 P4 C19 C24 -55(2) . . . . ?
O14 P4 C19 C24 -177.7(19) . . . . ?
C24 C19 C20 C21 2(4) . . . . ?
P4 C19 C20 C21 -176(2) . . . . ?
C19 C20 C21 C22 -3(4) . . . . ?
C20 C21 C22 C23 2(5) . . . . ?
C21 C22 C23 C24 1(5) . . . . ?
C22 C23 C24 C19 -2(4) . . . . ?
C20 C19 C24 C23 0(4) . . . . ?
P4 C19 C24 C23 178(2) . . . . ?
O1 Sb1 O4A P1A 19(5) . . . . ?
O12A Sb1 O4A P1A 106(5) . . . . ?
O5 Sb1 O4A P1A 16(13) . . . . ?
O20 Sb1 O4A P1A -72(5) . . . . ?
O13 Sb1 O4A P1A 109(5) . . . . ?
O17 Sb1 O4A P1A -108(11) . . . . ?
C49 Sb1 O4A P1A -162(5) . . . . ?
O2 Sb4 O5A P1A -109(7) . . . . ?
O7A Sb4 O5A P1A -19(7) . . . . ?
O25 Sb4 O5A P1A -113(10) . . . . ?
O6 Sb4 O5A P1A -23(7) . . . . ?
O4 Sb4 O5A P1A 76(18) . . . . ?
O23 Sb4 O5A P1A 160(6) . . . . ?
C67 Sb4 O5A P1A 69(7) . . . . ?
Sb4 O5A P1A O3A 7(7) . . . . ?
Sb4 O5A P1A O4A 133(6) . . . . ?
Sb4 O5A P1A C1A -115(6) . . . . ?
Sb1 O4A P1A O3A 40(5) . . . . ?
Sb1 O4A P1A O5A -83(5) . . . . ?
Sb1 O4A P1A C1A 159(4) . . . . ?
O3A P1A C1A C2A 177(4) . . . . ?
O5A P1A C1A C2A -62(5) . . . . ?
O4A P1A C1A C2A 54(5) . . . . ?
O3A P1A C1A C6A -16(5) . . . . ?
O5A P1A C1A C6A 105(5) . . . . ?
O4A P1A C1A C6A -138(5) . . . . ?
C6A C1A C2A C3A -5(8) . . . . ?
P1A C1A C2A C3A 162(5) . . . . ?
C1A C2A C3A C4A 22(9) . . . . ?
C2A C3A C4A C5A -18(9) . . . . ?
C3A C4A C5A C6A -3(9) . . . . ?
C2A C1A C6A C5A -16(8) . . . . ?
P1A C1A C6A C5A 177(5) . . . . ?
C4A C5A C6A C1A 20(9) . . . . ?
O1 Sb2 O6A P2A 105(9) . . . . ?
O9A Sb2 O6A P2A 21(9) . . . . ?
O10 Sb2 O6A P2A 15(9) . . . . ?
O7 Sb2 O6A P2A -107(24) . . . . ?
O16 Sb2 O6A P2A 97(16) . . . . ?
O18 Sb2 O6A P2A -163(9) . . . . ?
C55 Sb2 O6A P2A -73(9) . . . . ?
O2 Sb4 O7A P2A -8(6) . . . . ?
O5A Sb4 O7A P2A -89(7) . . . . ?
O25 Sb4 O7A P2A 83(6) . . . . ?
O6 Sb4 O7A P2A -47(17) . . . . ?
O4 Sb4 O7A P2A -95(6) . . . . ?
O23 Sb4 O7A P2A 96(17) . . . . ?
C67 Sb4 O7A P2A 175(6) . . . . ?
Sb2 O6A P2A O8A 4(9) . . . . ?
Sb2 O6A P2A O7A -119(9) . . . . ?
Sb2 O6A P2A C7A 127(9) . . . . ?
Sb4 O7A P2A O6A 67(7) . . . . ?
Sb4 O7A P2A O8A -55(7) . . . . ?
Sb4 O7A P2A C7A -173(6) . . . . ?
O6A P2A C7A C8A 46(6) . . . . ?
O8A P2A C7A C8A 167(5) . . . . ?
O7A P2A C7A C8A -76(6) . . . . ?
O6A P2A C7A C12A -119(6) . . . . ?
O8A P2A C7A C12A 2(6) . . . . ?
O7A P2A C7A C12A 119(6) . . . . ?
C12A C7A C8A C9A -14(10) . . . . ?
P2A C7A C8A C9A -179(6) . . . . ?
C7A C8A C9A C10A 7(11) . . . . ?
C8A C9A C10A C11A 0(12) . . . . ?
C9A C10A C11A C12A 0(12) . . . . ?
C8A C7A C12A C11A 14(10) . . . . ?
P2A C7A C12A C11A 180(6) . . . . ?
C10A C11A C12A C7A -8(11) . . . . ?
O1 Sb2 O9A P3A 19(13) . . . . ?
O6A Sb2 O9A P3A 103(13) . . . . ?
O10 Sb2 O9A P3A -170(37) . . . . ?
O7 Sb2 O9A P3A 108(13) . . . . ?
O16 Sb2 O9A P3A -70(13) . . . . ?
O18 Sb2 O9A P3A -28(30) . . . . ?
C55 Sb2 O9A P3A -162(13) . . . . ?
O2 Sb3 O10A P3A -82(5) . . . . ?
O12 Sb3 O10A P3A 2(5) . . . . ?
O9 Sb3 O10A P3A -7(9) . . . . ?
O21 Sb3 O10A P3A -171(8) . . . . ?
O24 Sb3 O10A P3A -173(5) . . . . ?
O13A Sb3 O10A P3A 6(6) . . . . ?
C61 Sb3 O10A P3A 95(5) . . . . ?
Sb2 O9A P3A O10A -86(13) . . . . ?
Sb2 O9A P3A O11A 38(13) . . . . ?
Sb2 O9A P3A C13A 159(12) . . . . ?
Sb3 O10A P3A O9A 90(5) . . . . ?
Sb3 O10A P3A O11A -33(6) . . . . ?
Sb3 O10A P3A C13A -151(5) . . . . ?
O9A P3A C13A C14A 50(4) . . . . ?
O10A P3A C13A C14A -73(3) . . . . ?
O11A P3A C13A C14A 169(3) . . . . ?
O9A P3A C13A C18A -123(4) . . . . ?
O10A P3A C13A C18A 114(3) . . . . ?
O11A P3A C13A C18A -4(3) . . . . ?
C18A C13A C14A C15A 0.0 . . . . ?
P3A C13A C14A C15A -173(4) . . . . ?
C13A C14A C15A C16A 0.0 . . . . ?
C14A C15A C16A C17A 0.0 . . . . ?
C15A C16A C17A C18A 0.0 . . . . ?
C16A C17A C18A C13A 0.0 . . . . ?
C14A C13A C18A C17A 0.0 . . . . ?
P3A C13A C18A C17A 173(4) . . . . ?
O1 Sb1 O12A P4A 89(9) . . . . ?
O5 Sb1 O12A P4A 3(9) . . . . ?
O20 Sb1 O12A P4A 120(33) . . . . ?
O13 Sb1 O12A P4A -108(52) . . . . ?
O17 Sb1 O12A P4A 179(9) . . . . ?
O4A Sb1 O12A P4A -4(9) . . . . ?
C49 Sb1 O12A P4A -90(9) . . . . ?
O2 Sb3 O13A P4A -10(7) . . . . ?
O12 Sb3 O13A P4A -58(13) . . . . ?
O9 Sb3 O13A P4A -96(8) . . . . ?
O21 Sb3 O13A P4A 82(7) . . . . ?
O24 Sb3 O13A P4A 75(15) . . . . ?
O10A Sb3 O13A P4A -98(7) . . . . ?
C61 Sb3 O13A P4A 174(7) . . . . ?
Sb1 O12A P4A O13A -100(9) . . . . ?
Sb1 O12A P4A O14A 23(9) . . . . ?
Sb1 O12A P4A C19A 144(8) . . . . ?
Sb3 O13A P4A O12A 71(8) . . . . ?
Sb3 O13A P4A O14A -51(8) . . . . ?
Sb3 O13A P4A C19A -167(7) . . . . ?
O12A P4A C19A C20A 79(4) . . . . ?
O13A P4A C19A C20A -45(4) . . . . ?
O14A P4A C19A C20A -161(3) . . . . ?
O12A P4A C19A C24A -100(4) . . . . ?
O13A P4A C19A C24A 136(4) . . . . ?
O14A P4A C19A C24A 20(4) . . . . ?
C24A C19A C20A C21A 0.0 . . . . ?
P4A C19A C20A C21A -179(4) . . . . ?
C19A C20A C21A C22A 0.0 . . . . ?
C20A C21A C22A C23A 0.0 . . . . ?
C21A C22A C23A C24A 0.0 . . . . ?
C22A C23A C24A C19A 0.0 . . . . ?
C20A C19A C24A C23A 0.0 . . . . ?
P4A C19A C24A C23A 179(4) . . . . ?
O6A Sb2 O1 Sb1 133.9(17) . . . . ?
O9A Sb2 O1 Sb1 -134.6(19) . . . . ?
O10 Sb2 O1 Sb1 -135.5(9) . . . . ?
O7 Sb2 O1 Sb1 130.8(9) . . . . ?
O16 Sb2 O1 Sb1 -47.0(7) . . . . ?
O18 Sb2 O1 Sb1 41.4(7) . . . . ?
C55 Sb2 O1 Sb1 -167(12) . . . . ?
O12A Sb1 O1 Sb2 138.1(18) . . . . ?
O5 Sb1 O1 Sb2 -128.9(9) . . . . ?
O20 Sb1 O1 Sb2 -40.5(7) . . . . ?
O13 Sb1 O1 Sb2 137.3(9) . . . . ?
O17 Sb1 O1 Sb2 46.9(7) . . . . ?
O4A Sb1 O1 Sb2 -129.2(16) . . . . ?
C49 Sb1 O1 Sb2 -165(15) . . . . ?
O12 Sb3 O2 Sb4 131.8(8) . . . . ?
O9 Sb3 O2 Sb4 -139.4(8) . . . . ?
O21 Sb3 O2 Sb4 41.3(7) . . . . ?
O24 Sb3 O2 Sb4 -46.2(7) . . . . ?
O10A Sb3 O2 Sb4 -131.2(11) . . . . ?
O13A Sb3 O2 Sb4 126.7(16) . . . . ?
C61 Sb3 O2 Sb4 -164(6) . . . . ?
O5A Sb4 O2 Sb3 -134.5(16) . . . . ?
O7A Sb4 O2 Sb3 132.1(18) . . . . ?
O25 Sb4 O2 Sb3 44.9(7) . . . . ?
O6 Sb4 O2 Sb3 135.6(9) . . . . ?
O4 Sb4 O2 Sb3 -134.0(8) . . . . ?
O23 Sb4 O2 Sb3 -43.1(7) . . . . ?
C67 Sb4 O2 Sb3 178(100) . . . . ?
O15 P5 O16 Sb2 -76.8(8) . . . . ?
O17 P5 O16 Sb2 48.2(9) . . . . ?
C25 P5 O16 Sb2 167.5(8) . . . . ?
O1 Sb2 O16 P5 -9.7(8) . . . . ?
O6A Sb2 O16 P5 -1(14) . . . . ?
O9A Sb2 O16 P5 74.9(16) . . . . ?
O10 Sb2 O16 P5 80.4(9) . . . . ?
O7 Sb2 O16 P5 -67(14) . . . . ?
O18 Sb2 O16 P5 -101.5(8) . . . . ?
C55 Sb2 O16 P5 168.5(8) . . . . ?
O15 P5 O17 Sb1 79.1(9) . . . . ?
O16 P5 O17 Sb1 -46.8(10) . . . . ?
C25 P5 O17 Sb1 -163.3(8) . . . . ?
O1 Sb1 O17 P5 9.4(8) . . . . ?
O12A Sb1 O17 P5 -78(2) . . . . ?
O5 Sb1 O17 P5 62(6) . . . . ?
O20 Sb1 O17 P5 100.0(8) . . . . ?
O13 Sb1 O17 P5 -80.3(10) . . . . ?
O4A Sb1 O17 P5 136(12) . . . . ?
C49 Sb1 O17 P5 -169.7(9) . . . . ?
O19 P6 O18 Sb2 86.0(9) . . . . ?
O20 P6 O18 Sb2 -40.8(10) . . . . ?
C31 P6 O18 Sb2 -153.8(8) . . . . ?
O1 Sb2 O18 P6 7.6(8) . . . . ?
O6A Sb2 O18 P6 -76.5(18) . . . . ?
O9A Sb2 O18 P6 55(19) . . . . ?
O10 Sb2 O18 P6 129(9) . . . . ?
O7 Sb2 O18 P6 -81.5(10) . . . . ?
O16 Sb2 O18 P6 97.0(8) . . . . ?
C55 Sb2 O18 P6 -171.4(9) . . . . ?
O19 P6 O20 Sb1 -81.7(9) . . . . ?
O18 P6 O20 Sb1 43.5(10) . . . . ?
C31 P6 O20 Sb1 158.5(8) . . . . ?
O1 Sb1 O20 P6 -11.1(8) . . . . ?
O12A Sb1 O20 P6 -42(37) . . . . ?
O5 Sb1 O20 P6 75.1(9) . . . . ?
O13 Sb1 O20 P6 -108(19) . . . . ?
O17 Sb1 O20 P6 -101.7(8) . . . . ?
O4A Sb1 O20 P6 81.2(13) . . . . ?
C49 Sb1 O20 P6 167.5(8) . . . . ?
O22 P7 O21 Sb3 78.3(9) . . . . ?
O23 P7 O21 Sb3 -47.6(9) . . . . ?
C37 P7 O21 Sb3 -163.5(7) . . . . ?
O2 Sb3 O21 P7 12.6(8) . . . . ?
O12 Sb3 O21 P7 -71.7(9) . . . . ?
O9 Sb3 O21 P7 -5(13) . . . . ?
O24 Sb3 O21 P7 103.1(8) . . . . ?
O10A Sb3 O21 P7 101(13) . . . . ?
O13A Sb3 O21 P7 -76.1(15) . . . . ?
C61 Sb3 O21 P7 -165.7(8) . . . . ?
O22 P7 O23 Sb4 -83.2(8) . . . . ?
O21 P7 O23 Sb4 43.7(9) . . . . ?
C37 P7 O23 Sb4 158.3(7) . . . . ?
O2 Sb4 O23 P7 -7.4(7) . . . . ?
O5A Sb4 O23 P7 74.2(16) . . . . ?
O7A Sb4 O23 P7 -111(17) . . . . ?
O25 Sb4 O23 P7 -98.1(7) . . . . ?
O6 Sb4 O23 P7 -30(11) . . . . ?
O4 Sb4 O23 P7 80.0(8) . . . . ?
C67 Sb4 O23 P7 170.4(7) . . . . ?
O26 P8 O24 Sb3 -83.5(9) . . . . ?
O25 P8 O24 Sb3 41.4(10) . . . . ?
C43 P8 O24 Sb3 157.2(9) . . . . ?
C43A P8 O24 Sb3 155.2(15) . . . . ?
O2 Sb3 O24 P8 -5.4(8) . . . . ?
O12 Sb3 O24 P8 -27(7) . . . . ?
O9 Sb3 O24 P8 80.7(10) . . . . ?
O21 Sb3 O24 P8 -97.1(8) . . . . ?
O10A Sb3 O24 P8 82.7(18) . . . . ?
O13A Sb3 O24 P8 -90(11) . . . . ?
C61 Sb3 O24 P8 171.0(9) . . . . ?
O24 P8 O25 Sb4 -43.9(10) . . . . ?
O26 P8 O25 Sb4 80.7(9) . . . . ?
C43 P8 O25 Sb4 -160.7(9) . . . . ?
C43A P8 O25 Sb4 -153(2) . . . . ?
O2 Sb4 O25 P8 8.9(8) . . . . ?
O5A Sb4 O25 P8 13(11) . . . . ?
O7A Sb4 O25 P8 -80.9(16) . . . . ?
O6 Sb4 O25 P8 -76.7(10) . . . . ?
O4 Sb4 O25 P8 39(16) . . . . ?
O23 Sb4 O25 P8 100.1(8) . . . . ?
C67 Sb4 O25 P8 -168.6(8) . . . . ?
O15 P5 C25 C30 38.9(14) . . . . ?
O16 P5 C25 C30 159.0(12) . . . . ?
O17 P5 C25 C30 -81.7(14) . . . . ?
O15 P5 C25 C26 -141.1(13) . . . . ?
O16 P5 C25 C26 -21.0(14) . . . . ?
O17 P5 C25 C26 98.3(13) . . . . ?
C30 C25 C26 C27 -2(2) . . . . ?
P5 C25 C26 C27 177.7(12) . . . . ?
C25 C26 C27 C28 2(3) . . . . ?
C26 C27 C28 C29 -2(3) . . . . ?
C27 C28 C29 C30 2(3) . . . . ?
C26 C25 C30 C29 2(2) . . . . ?
P5 C25 C30 C29 -177.9(12) . . . . ?
C28 C29 C30 C25 -2(3) . . . . ?
O19 P6 C31 C36 -177.9(12) . . . . ?
O20 P6 C31 C36 -55.0(14) . . . . ?
O18 P6 C31 C36 60.6(14) . . . . ?
O19 P6 C31 C32 -4.1(14) . . . . ?
O20 P6 C31 C32 118.9(12) . . . . ?
O18 P6 C31 C32 -125.6(12) . . . . ?
C36 C31 C32 C33 -2(2) . . . . ?
P6 C31 C32 C33 -176.1(11) . . . . ?
C31 C32 C33 C34 0(2) . . . . ?
C32 C33 C34 C35 2(3) . . . . ?
C33 C34 C35 C36 -3(3) . . . . ?
C34 C35 C36 C31 1(3) . . . . ?
C32 C31 C36 C35 1(3) . . . . ?
P6 C31 C36 C35 175.2(15) . . . . ?
O22 P7 C37 C38 -28.6(14) . . . . ?
O23 P7 C37 C38 92.4(13) . . . . ?
O21 P7 C37 C38 -150.6(12) . . . . ?
O22 P7 C37 C42 150.6(13) . . . . ?
O23 P7 C37 C42 -88.4(14) . . . . ?
O21 P7 C37 C42 28.6(15) . . . . ?
C42 C37 C38 C39 1(2) . . . . ?
P7 C37 C38 C39 -179.8(13) . . . . ?
C37 C38 C39 C40 -1(3) . . . . ?
C38 C39 C40 C41 0(3) . . . . ?
C39 C40 C41 C42 1(3) . . . . ?
C38 C37 C42 C41 0(3) . . . . ?
P7 C37 C42 C41 -178.8(13) . . . . ?
C40 C41 C42 C37 -2(3) . . . . ?
O24 P8 C43 C44 36.8(11) . . . . ?
O26 P8 C43 C44 -84.0(11) . . . . ?
O25 P8 C43 C44 155.4(9) . . . . ?
C43A P8 C43 C44 53(14) . . . . ?
O24 P8 C43 C48 -148.1(10) . . . . ?
O26 P8 C43 C48 91.0(11) . . . . ?
O25 P8 C43 C48 -29.5(12) . . . . ?
C43A P8 C43 C48 -132(15) . . . . ?
C48 C43 C44 C45 0.0 . . . . ?
P8 C43 C44 C45 175.1(15) . . . . ?
C43 C44 C45 C46 0.0 . . . . ?
C44 C45 C46 C47 0.0 . . . . ?
C45 C46 C47 C48 0.0 . . . . ?
C46 C47 C48 C43 0.0 . . . . ?
C44 C43 C48 C47 0.0 . . . . ?
P8 C43 C48 C47 -175.0(15) . . . . ?
O24 P8 C43A C44A -63(6) . . . . ?
O26 P8 C43A C44A 178(5) . . . . ?
O25 P8 C43A C44A 53(6) . . . . ?
C43 P8 C43A C44A 132(18) . . . . ?
O24 P8 C43A C48A 110(5) . . . . ?
O26 P8 C43A C48A -9(6) . . . . ?
O25 P8 C43A C48A -134(4) . . . . ?
C43 P8 C43A C48A -55(12) . . . . ?
C48A C43A C44A C45A 3(10) . . . . ?
P8 C43A C44A C45A 176(5) . . . . ?
C43A C44A C45A C46A 7(10) . . . . ?
C44A C45A C46A C47A -8(9) . . . . ?
C45A C46A C47A C48A -1(7) . . . . ?
C44A C43A C48A C47A -12(8) . . . . ?
P8 C43A C48A C47A 174(4) . . . . ?
C46A C47A C48A C43A 11(7) . . . . ?
O1 Sb1 C49 C54 -24(16) . . . . ?
O12A Sb1 C49 C54 32(2) . . . . ?
O5 Sb1 C49 C54 -60.5(13) . . . . ?
O20 Sb1 C49 C54 -149.0(12) . . . . ?
O13 Sb1 C49 C54 33.2(13) . . . . ?
O17 Sb1 C49 C54 123.7(12) . . . . ?
O4A Sb1 C49 C54 -60.3(19) . . . . ?
O1 Sb1 C49 C50 157(15) . . . . ?
O12A Sb1 C49 C50 -146(2) . . . . ?
O5 Sb1 C49 C50 120.8(13) . . . . ?
O20 Sb1 C49 C50 32.3(12) . . . . ?
O13 Sb1 C49 C50 -145.5(13) . . . . ?
O17 Sb1 C49 C50 -55.0(12) . . . . ?
O4A Sb1 C49 C50 121.0(18) . . . . ?
C54 C49 C50 C51 -1(3) . . . . ?
Sb1 C49 C50 C51 177.4(12) . . . . ?
C49 C50 C51 C52 -2(3) . . . . ?
C50 C51 C52 C53 5(3) . . . . ?
C50 C51 C52 Cl2 -179.0(13) . . . . ?
C51 C52 C53 C54 -6(3) . . . . ?
Cl2 C52 C53 C54 178.7(12) . . . . ?
C50 C49 C54 C53 1(2) . . . . ?
Sb1 C49 C54 C53 -177.7(11) . . . . ?
C52 C53 C54 C49 2(2) . . . . ?
O1 Sb2 C55 C56 -19(13) . . . . ?
O6A Sb2 C55 C56 39.3(19) . . . . ?
O9A Sb2 C55 C56 -52(2) . . . . ?
O10 Sb2 C55 C56 -51.1(13) . . . . ?
O7 Sb2 C55 C56 42.6(13) . . . . ?
O16 Sb2 C55 C56 -139.5(12) . . . . ?
O18 Sb2 C55 C56 132.0(12) . . . . ?
O1 Sb2 C55 C60 167(12) . . . . ?
O6A Sb2 C55 C60 -134.4(19) . . . . ?
O9A Sb2 C55 C60 134(2) . . . . ?
O10 Sb2 C55 C60 135.2(13) . . . . ?
O7 Sb2 C55 C60 -131.1(12) . . . . ?
O16 Sb2 C55 C60 46.8(11) . . . . ?
O18 Sb2 C55 C60 -41.7(11) . . . . ?
C60 C55 C56 C57 -5(2) . . . . ?
Sb2 C55 C56 C57 -178.5(11) . . . . ?
C55 C56 C57 C58 4(2) . . . . ?
C56 C57 C58 C59 -2(3) . . . . ?
C56 C57 C58 Cl3 176.7(12) . . . . ?
C57 C58 C59 C60 2(3) . . . . ?
Cl3 C58 C59 C60 -177.1(12) . . . . ?
C56 C55 C60 C59 4(2) . . . . ?
Sb2 C55 C60 C59 178.0(11) . . . . ?
C58 C59 C60 C55 -3(2) . . . . ?
O2 Sb3 C61 C66 162(6) . . . . ?
O12 Sb3 C61 C66 -134.0(12) . . . . ?
O9 Sb3 C61 C66 137.5(12) . . . . ?
O21 Sb3 C61 C66 -43.3(12) . . . . ?
O24 Sb3 C61 C66 44.3(12) . . . . ?
O10A Sb3 C61 C66 129.3(15) . . . . ?
O13A Sb3 C61 C66 -128.7(19) . . . . ?
O2 Sb3 C61 C62 -19(7) . . . . ?
O12 Sb3 C61 C62 45.1(12) . . . . ?
O9 Sb3 C61 C62 -43.4(11) . . . . ?
O21 Sb3 C61 C62 135.8(11) . . . . ?
O24 Sb3 C61 C62 -136.6(11) . . . . ?
O10A Sb3 C61 C62 -51.6(14) . . . . ?
O13A Sb3 C61 C62 50.4(18) . . . . ?
C66 C61 C62 C63 -2(2) . . . . ?
Sb3 C61 C62 C63 178.6(11) . . . . ?
C61 C62 C63 C64 2(2) . . . . ?
C62 C63 C64 C65 -1(2) . . . . ?
C62 C63 C64 Cl1 179.3(11) . . . . ?
C63 C64 C65 C66 2(2) . . . . ?
Cl1 C64 C65 C66 -179.1(12) . . . . ?
C62 C61 C66 C65 3(2) . . . . ?
Sb3 C61 C66 C65 -178.4(11) . . . . ?
C64 C65 C66 C61 -2(2) . . . . ?
O2 Sb4 C67 C68 9(6) . . . . ?
O5A Sb4 C67 C68 -38.3(15) . . . . ?
O7A Sb4 C67 C68 54.9(17) . . . . ?
O25 Sb4 C67 C68 142.0(5) . . . . ?
O6 Sb4 C67 C68 51.2(7) . . . . ?
O4 Sb4 C67 C68 -39.0(7) . . . . ?
O23 Sb4 C67 C68 -130.0(5) . . . . ?
O2 Sb4 C67 C72 -171(6) . . . . ?
O5A Sb4 C67 C72 141.9(15) . . . . ?
O7A Sb4 C67 C72 -124.9(17) . . . . ?
O25 Sb4 C67 C72 -37.8(5) . . . . ?
O6 Sb4 C67 C72 -128.6(7) . . . . ?
O4 Sb4 C67 C72 141.2(7) . . . . ?
O23 Sb4 C67 C72 50.2(5) . . . . ?
C72 C67 C68 C69 0.0 . . . . ?
Sb4 C67 C68 C69 -179.8(5) . . . . ?
C67 C68 C69 C70 0.0 . . . . ?
C68 C69 C70 C71 0.0 . . . . ?
C68 C69 C70 Cl4 -176.3 . . . . ?
C69 C70 C71 C72 0.0 . . . . ?
Cl4 C70 C71 C72 176.0 . . . . ?
C70 C71 C72 C67 0.0 . . . . ?
C68 C67 C72 C71 0.0 . . . . ?
Sb4 C67 C72 C71 179.8(4) . . . . ?
